data_7060453
loop_
_publ_author_name
'Pantyukhina, Valeria S.'
'Volchek, Victoria V.'
'Komarov, Vladislav Yu.'
'Korolkov, Ilya V.'
'Kokovkin, Vasily V.'
'Kompankov, Nikolay B.'
'Abramov, Pavel A.'
'Sokolov, Maxim N.'

_publ_section_title
;
 Tubular polyoxoanion [(SeMo6O21)2(C2O4)3]10&#x2212; and its
 transformations
;
_journal_issue 15
_journal_name_full 'New Journal of Chemistry'
_journal_page_first 6745
_journal_page_last 6752
_journal_paper_doi 10.1039/D1NJ00421B
_journal_volume 45
_journal_year 2021
_chemical_formula_sum 'C50 H111 Mo8 N5 Na2 O29'
_chemical_formula_weight 2059.93
_space_group_crystal_system triclinic
_space_group_IT_number 2
_space_group_name_Hall '-P 1'
_space_group_name_H-M_alt 'P -1'
_atom_sites_solution_hydrogens geom
_atom_sites_solution_primary direct
_atom_sites_solution_secondary difmap
_audit_creation_method SHELXL-2017/1
_audit_update_record
;
2021-01-14 deposited with the CCDC.	2021-03-10 downloaded from the CCDC.
;
_cell_angle_alpha 89.1280(10)
_cell_angle_beta 88.4740(10)
_cell_angle_gamma 89.8730(10)
_cell_formula_units_Z 4
_cell_length_a 15.82960(10)
_cell_length_b 18.53870(10)
_cell_length_c 25.6801(3)
_cell_measurement_reflns_used 39116
_cell_measurement_temperature 130(2)
_cell_measurement_theta_max 29.3980
_cell_measurement_theta_min 3.4670
_cell_volume 7532.53(11)
_computing_cell_refinement 'CrysAlisPro 1.171.38.41 (Rigaku OD, 2015)'
_computing_data_collection 'CrysAlisPro 1.171.38.41 (Rigaku OD, 2015)'
_computing_data_reduction 'CrysAlisPro 1.171.38.41 (Rigaku OD, 2015)'
_computing_molecular_graphics 'ShelXle (H\"ubschle, 2011)'
_computing_publication_material 'CIFTAB-2014 (Sheldrick, 2014)'
_computing_structure_refinement 'SHELXL-2014 (Sheldrick, 2014)'
_computing_structure_solution 'SHELXS-2014 (Sheldrick, 2014)'
_diffrn_ambient_temperature 130(2)
_diffrn_detector 'CCD plate'
_diffrn_detector_area_resol_mean 10.6168
_diffrn_detector_type AtlasS2
_diffrn_measured_fraction_theta_full 0.998
_diffrn_measured_fraction_theta_max 0.828
_diffrn_measurement_device 'four-circle diffractometer'
_diffrn_measurement_device_type 'New Xcalibur, AtlasS2'
_diffrn_measurement_method '\w scans'
_diffrn_radiation_monochromator graphite
_diffrn_radiation_probe x-ray
_diffrn_radiation_source 'fine-focus sealed tube'
_diffrn_radiation_type MoK\a
_diffrn_radiation_wavelength 0.71073
_diffrn_reflns_av_R_equivalents 0.0207
_diffrn_reflns_av_unetI/netI 0.0326
_diffrn_reflns_Laue_measured_fraction_full 0.998
_diffrn_reflns_Laue_measured_fraction_max 0.828
_diffrn_reflns_limit_h_max 19
_diffrn_reflns_limit_h_min -21
_diffrn_reflns_limit_k_max 25
_diffrn_reflns_limit_k_min -22
_diffrn_reflns_limit_l_max 32
_diffrn_reflns_limit_l_min -35
_diffrn_reflns_number 73588
_diffrn_reflns_point_group_measured_fraction_full 0.998
_diffrn_reflns_point_group_measured_fraction_max 0.828
_diffrn_reflns_theta_full 25.500
_diffrn_reflns_theta_max 29.633
_diffrn_reflns_theta_min 3.297
_diffrn_source 'sealed X-ray tube'
_exptl_absorpt_coefficient_mu 1.376
_exptl_absorpt_correction_T_max 1.00000
_exptl_absorpt_correction_T_min 0.98969
_exptl_absorpt_correction_type multi-scan
_exptl_absorpt_process_details
;
CrysAlisPro 1.171.38.41 (Rigaku Oxford Diffraction, 2015)
Empirical absorption correction using spherical harmonics,
implemented in SCALE3 ABSPACK scaling algorithm.
;
_exptl_crystal_colour colorless
_exptl_crystal_density_diffrn 1.816
_exptl_crystal_description block
_exptl_crystal_F_000 4144
_exptl_crystal_size_max 0.200
_exptl_crystal_size_mid 0.150
_exptl_crystal_size_min 0.150
_refine_diff_density_max 1.804
_refine_diff_density_min -0.818
_refine_diff_density_rms 0.109
_refine_ls_extinction_method none
_refine_ls_goodness_of_fit_ref 1.155
_refine_ls_hydrogen_treatment constr
_refine_ls_matrix_type full
_refine_ls_number_parameters 1693
_refine_ls_number_reflns 35149
_refine_ls_number_restraints 0
_refine_ls_restrained_S_all 1.155
_refine_ls_R_factor_all 0.0440
_refine_ls_R_factor_gt 0.0348
_refine_ls_shift/su_max 0.003
_refine_ls_shift/su_mean 0.000
_refine_ls_structure_factor_coef Fsqd
_refine_ls_weighting_details 'w=1/[\s^2^(Fo^2^)+(0.0223P)^2^+16.9450P] where P=(Fo^2^+2Fc^2^)/3'
_refine_ls_weighting_scheme calc
_refine_ls_wR_factor_gt 0.0772
_refine_ls_wR_factor_ref 0.0800
_reflns_Friedel_coverage 0.000
_reflns_number_gt 30375
_reflns_number_total 35149
_reflns_threshold_expression >2\s(I)
_cod_data_source_file d1nj00421b2.cif
_cod_data_source_block Mo8_Na
_cod_depositor_comments 'Adding full bibliography for 7060451--7060453.cif.'
_cod_database_code 7060453
_shelx_shelxl_version_number 2017/1
_shelx_space_group_comment
;
The symmetry employed for this shelxl refinement is uniquely defined
by the following loop, which should always be used as a source of
symmetry information in preference to the above space-group names.
They are only intended as comments.
;
_shelx_estimated_absorpt_t_min 0.770
_shelx_estimated_absorpt_t_max 0.820

loop_
_space_group_symop_operation_xyz
'x, y, z'
'-x, -y, -z'

loop_
_atom_site_label
_atom_site_type_symbol
_atom_site_fract_x
_atom_site_fract_y
_atom_site_fract_z
_atom_site_U_iso_or_equiv
_atom_site_adp_type
_atom_site_occupancy
_atom_site_site_symmetry_order
_atom_site_calc_flag
_atom_site_refinement_flags_posn
_atom_site_refinement_flags_adp
_atom_site_refinement_flags_occupancy
_atom_site_disorder_assembly
_atom_site_disorder_group
C1 C 0.6714(3) 1.3628(2) 1.05624(18) 0.0376(10) Uani 1 1 d . . . . .
H1A H 0.627422 1.363510 1.083808 0.056 Uiso 1 1 calc R U . . .
H1B H 0.726194 1.352265 1.071581 0.056 Uiso 1 1 calc R U . . .
H1C H 0.673755 1.409932 1.038468 0.056 Uiso 1 1 calc R U . . .
C2 C 0.6512(3) 1.3053(2) 1.01752(17) 0.0305(9) Uani 1 1 d . . . . .
H2A H 0.595188 1.315709 1.002845 0.037 Uiso 1 1 calc R U . . .
H2B H 0.647595 1.258078 1.035937 0.037 Uiso 1 1 calc R U . . .
C3 C 0.7164(2) 1.3003(2) 0.97308(15) 0.0250(8) Uani 1 1 d . . . . .
H3A H 0.721222 1.347336 0.954539 0.030 Uiso 1 1 calc R U . . .
H3B H 0.772377 1.287816 0.987071 0.030 Uiso 1 1 calc R U . . .
C4 C 0.6893(2) 1.2427(2) 0.93573(15) 0.0229(8) Uani 1 1 d . . . . .
H4A H 0.629303 1.251233 0.927491 0.027 Uiso 1 1 calc R U . . .
H4B H 0.692532 1.195220 0.953794 0.027 Uiso 1 1 calc R U . . .
C5 C 0.7388(2) 1.31071(19) 0.85566(15) 0.0214(7) Uani 1 1 d . . . . .
H5A H 0.776429 1.344362 0.873561 0.026 Uiso 1 1 calc R U . . .
H5B H 0.763048 1.303492 0.820183 0.026 Uiso 1 1 calc R U . . .
C6 C 0.6531(2) 1.3464(2) 0.85073(16) 0.0248(8) Uani 1 1 d . . . . .
H6A H 0.631574 1.360932 0.885580 0.030 Uiso 1 1 calc R U . . .
H6B H 0.612612 1.311593 0.836537 0.030 Uiso 1 1 calc R U . . .
C7 C 0.6595(3) 1.4128(2) 0.81474(17) 0.0301(9) Uani 1 1 d . . . . .
H7A H 0.702706 1.445917 0.827853 0.036 Uiso 1 1 calc R U . . .
H7B H 0.677998 1.397560 0.779454 0.036 Uiso 1 1 calc R U . . .
C8 C 0.5760(3) 1.4524(3) 0.8113(2) 0.0475(12) Uani 1 1 d . . . . .
H8A H 0.582728 1.494460 0.788004 0.071 Uiso 1 1 calc R U . . .
H8B H 0.533239 1.420085 0.797725 0.071 Uiso 1 1 calc R U . . .
H8C H 0.557938 1.468425 0.846108 0.071 Uiso 1 1 calc R U . . .
C9 C 0.6999(2) 1.18022(19) 0.85242(15) 0.0221(8) Uani 1 1 d . . . . .
H9A H 0.695339 1.135581 0.873960 0.027 Uiso 1 1 calc R U . . .
H9B H 0.641795 1.195713 0.844275 0.027 Uiso 1 1 calc R U . . .
C10 C 0.7460(2) 1.1623(2) 0.80190(16) 0.0274(8) Uani 1 1 d . . . . .
H10A H 0.805518 1.150258 0.809118 0.033 Uiso 1 1 calc R U . . .
H10B H 0.745737 1.205130 0.778391 0.033 Uiso 1 1 calc R U . . .
C11 C 0.7053(2) 1.0992(2) 0.77495(15) 0.0269(8) Uani 1 1 d . . . . .
H11A H 0.709612 1.055471 0.797363 0.032 Uiso 1 1 calc R U . . .
H11B H 0.644565 1.109671 0.770394 0.032 Uiso 1 1 calc R U . . .
C12 C 0.7466(3) 1.0844(3) 0.72209(17) 0.0375(10) Uani 1 1 d . . . . .
H12A H 0.718556 1.043459 0.706197 0.056 Uiso 1 1 calc R U . . .
H12B H 0.741503 1.127173 0.699505 0.056 Uiso 1 1 calc R U . . .
H12C H 0.806542 1.072980 0.726471 0.056 Uiso 1 1 calc R U . . .
C13 C 0.8322(2) 1.22053(19) 0.89485(15) 0.0225(8) Uani 1 1 d . . . . .
H13A H 0.864331 1.222543 0.861253 0.027 Uiso 1 1 calc R U . . .
H13B H 0.855424 1.258028 0.917447 0.027 Uiso 1 1 calc R U . . .
C14 C 0.8463(2) 1.1471(2) 0.92030(18) 0.0330(10) Uani 1 1 d . . . . .
H14A H 0.821507 1.147037 0.956111 0.040 Uiso 1 1 calc R U . . .
H14B H 0.816878 1.109836 0.900395 0.040 Uiso 1 1 calc R U . . .
C15 C 0.9384(3) 1.1286(3) 0.9224(2) 0.0482(14) Uani 1 1 d . . . . .
H15A H 0.967643 1.166281 0.942069 0.058 Uiso 1 1 calc R U . . .
H15B H 0.962896 1.128722 0.886556 0.058 Uiso 1 1 calc R U . . .
C16 C 0.9545(3) 1.0557(3) 0.9479(2) 0.0536(15) Uani 1 1 d . . . . .
H16A H 1.015419 1.046466 0.948269 0.080 Uiso 1 1 calc R U . . .
H16B H 0.931544 1.055613 0.983751 0.080 Uiso 1 1 calc R U . . .
H16C H 0.926795 1.018039 0.928214 0.080 Uiso 1 1 calc R U . . .
C17 C 0.5912(3) 0.9237(2) 0.74431(17) 0.0334(9) Uani 1 1 d . . . . .
H17A H 0.534325 0.909559 0.734320 0.050 Uiso 1 1 calc R U . . .
H17B H 0.606009 0.969955 0.727488 0.050 Uiso 1 1 calc R U . . .
H17C H 0.592510 0.928595 0.782221 0.050 Uiso 1 1 calc R U . . .
C18 C 0.6518(3) 0.8687(2) 0.72776(17) 0.0341(10) Uani 1 1 d . . . . .
C19 C 0.9340(3) 0.9886(2) 0.6403(2) 0.0427(12) Uani 1 1 d . . . . .
H19A H 0.937988 1.036695 0.655289 0.064 Uiso 1 1 calc R U . . .
H19B H 0.886218 0.962611 0.656732 0.064 Uiso 1 1 calc R U . . .
H19C H 0.986343 0.961824 0.646330 0.064 Uiso 1 1 calc R U . . .
C20 C 0.9207(3) 0.9957(2) 0.58277(19) 0.0351(10) Uani 1 1 d . . . . .
H20A H 0.968534 1.023140 0.566738 0.042 Uiso 1 1 calc R U . . .
H20B H 0.868552 1.023926 0.577126 0.042 Uiso 1 1 calc R U . . .
C21 C 0.9135(2) 0.9232(2) 0.55481(18) 0.0303(9) Uani 1 1 d . . . . .
H21A H 0.916450 0.931719 0.516660 0.036 Uiso 1 1 calc R U . . .
H21B H 0.961502 0.891755 0.564227 0.036 Uiso 1 1 calc R U . . .
C22 C 0.8307(2) 0.88527(19) 0.56965(16) 0.0237(8) Uani 1 1 d . . . . .
H22A H 0.821344 0.888238 0.607831 0.028 Uiso 1 1 calc R U . . .
H22B H 0.783779 0.911435 0.552913 0.028 Uiso 1 1 calc R U . . .
C23 C 0.7395(2) 0.77937(19) 0.57013(16) 0.0225(8) Uani 1 1 d . . . . .
H23A H 0.732175 0.783557 0.608376 0.027 Uiso 1 1 calc R U . . .
H23B H 0.697153 0.811313 0.553866 0.027 Uiso 1 1 calc R U . . .
C24 C 0.7210(2) 0.70202(19) 0.55540(16) 0.0245(8) Uani 1 1 d . . . . .
H24A H 0.760448 0.669038 0.573267 0.029 Uiso 1 1 calc R U . . .
H24B H 0.729910 0.696527 0.517362 0.029 Uiso 1 1 calc R U . . .
C25 C 0.6302(2) 0.6817(2) 0.57066(15) 0.0238(8) Uani 1 1 d . . . . .
H25A H 0.591908 0.721188 0.559880 0.029 Uiso 1 1 calc R U . . .
H25B H 0.614282 0.637794 0.551828 0.029 Uiso 1 1 calc R U . . .
C26 C 0.6186(3) 0.6680(2) 0.62895(16) 0.0296(9) Uani 1 1 d . . . . .
H26A H 0.559547 0.655172 0.636963 0.044 Uiso 1 1 calc R U . . .
H26B H 0.655484 0.628280 0.639699 0.044 Uiso 1 1 calc R U . . .
H26C H 0.633113 0.711662 0.647751 0.044 Uiso 1 1 calc R U . . .
C27 C 0.8431(2) 0.7995(2) 0.49574(15) 0.0234(8) Uani 1 1 d . . . . .
H27A H 0.844311 0.747615 0.487057 0.028 Uiso 1 1 calc R U . . .
H27B H 0.899396 0.819765 0.486542 0.028 Uiso 1 1 calc R U . . .
C28 C 0.7772(2) 0.8372(2) 0.46250(16) 0.0282(9) Uani 1 1 d . . . . .
H28A H 0.723185 0.810575 0.465910 0.034 Uiso 1 1 calc R U . . .
H28B H 0.767480 0.886525 0.475673 0.034 Uiso 1 1 calc R U . . .
C29 C 0.8043(3) 0.8419(2) 0.40535(17) 0.0310(9) Uani 1 1 d . . . . .
H29A H 0.824234 0.793716 0.394166 0.037 Uiso 1 1 calc R U . . .
H29B H 0.754489 0.854607 0.384599 0.037 Uiso 1 1 calc R U . . .
C30 C 0.8734(3) 0.8963(3) 0.3934(2) 0.0408(11) Uani 1 1 d . . . . .
H30A H 0.887488 0.896239 0.356010 0.061 Uiso 1 1 calc R U . . .
H30B H 0.853835 0.944412 0.403436 0.061 Uiso 1 1 calc R U . . .
H30C H 0.923676 0.883437 0.413017 0.061 Uiso 1 1 calc R U . . .
C31 C 0.8945(2) 0.7619(2) 0.58178(16) 0.0250(8) Uani 1 1 d . . . . .
H31A H 0.883763 0.710094 0.575902 0.030 Uiso 1 1 calc R U . . .
H31B H 0.950568 0.773650 0.565857 0.030 Uiso 1 1 calc R U . . .
C32 C 0.8973(2) 0.7743(2) 0.63984(16) 0.0271(8) Uani 1 1 d . . . . .
H32A H 0.839485 0.769276 0.655151 0.032 Uiso 1 1 calc R U . . .
H32B H 0.916390 0.824212 0.645809 0.032 Uiso 1 1 calc R U . . .
C33 C 0.9561(3) 0.7216(2) 0.66766(17) 0.0304(9) Uani 1 1 d . . . . .
H33A H 0.932263 0.672350 0.666796 0.037 Uiso 1 1 calc R U . . .
H33B H 1.011879 0.721024 0.649254 0.037 Uiso 1 1 calc R U . . .
C34 C 0.9674(3) 0.7435(3) 0.72426(18) 0.0397(11) Uani 1 1 d . . . . .
H34A H 1.005211 0.709092 0.741324 0.060 Uiso 1 1 calc R U . . .
H34B H 0.991805 0.791935 0.725099 0.060 Uiso 1 1 calc R U . . .
H34C H 0.912296 0.743326 0.742617 0.060 Uiso 1 1 calc R U . . .
C35 C 0.3533(2) 0.61356(19) 0.42015(16) 0.0235(8) Uani 1 1 d . . . . .
H35A H 0.314541 0.582856 0.441681 0.028 Uiso 1 1 calc R U . . .
H35B H 0.335031 0.611051 0.383655 0.028 Uiso 1 1 calc R U . . .
C36 C 0.4419(3) 0.5825(2) 0.42311(19) 0.0331(9) Uani 1 1 d . . . . .
H36A H 0.456456 0.574497 0.460005 0.040 Uiso 1 1 calc R U . . .
H36B H 0.483098 0.616886 0.407196 0.040 Uiso 1 1 calc R U . . .
C37 C 0.4462(3) 0.5111(2) 0.3943(2) 0.0436(12) Uani 1 1 d . . . . .
H37A H 0.498649 0.485507 0.403905 0.052 Uiso 1 1 calc R U . . .
H37B H 0.397831 0.480758 0.406104 0.052 Uiso 1 1 calc R U . . .
C38 C 0.4450(4) 0.5190(3) 0.3355(2) 0.0513(14) Uani 1 1 d . . . . .
H38A H 0.447943 0.471171 0.319836 0.077 Uiso 1 1 calc R U . . .
H38B H 0.392567 0.543096 0.325449 0.077 Uiso 1 1 calc R U . . .
H38C H 0.493533 0.547852 0.323247 0.077 Uiso 1 1 calc R U . . .
C39 C 0.3748(2) 0.6991(2) 0.49305(15) 0.0264(8) Uani 1 1 d . . . . .
H39A H 0.366004 0.749718 0.503606 0.032 Uiso 1 1 calc R U . . .
H39B H 0.436371 0.689606 0.492797 0.032 Uiso 1 1 calc R U . . .
C40 C 0.3328(3) 0.6501(2) 0.53398(16) 0.0280(8) Uani 1 1 d . . . . .
H40A H 0.334867 0.599407 0.522527 0.034 Uiso 1 1 calc R U . . .
H40B H 0.272883 0.664153 0.539499 0.034 Uiso 1 1 calc R U . . .
C41 C 0.3806(3) 0.6581(3) 0.58432(17) 0.0357(10) Uani 1 1 d . . . . .
H41A H 0.440641 0.645362 0.577571 0.043 Uiso 1 1 calc R U . . .
H41B H 0.378566 0.709370 0.594645 0.043 Uiso 1 1 calc R U . . .
C42 C 0.3467(3) 0.6122(3) 0.62910(18) 0.0419(11) Uani 1 1 d . . . . .
H42A H 0.380521 0.620239 0.659911 0.063 Uiso 1 1 calc R U . . .
H42B H 0.287769 0.625330 0.636795 0.063 Uiso 1 1 calc R U . . .
H42C H 0.349935 0.561229 0.619696 0.063 Uiso 1 1 calc R U . . .
C43 C 0.2511(2) 0.7100(2) 0.43404(16) 0.0263(8) Uani 1 1 d . . . . .
H43A H 0.217577 0.672648 0.453216 0.032 Uiso 1 1 calc R U . . .
H43B H 0.235767 0.708007 0.396961 0.032 Uiso 1 1 calc R U . . .
C44 C 0.2257(3) 0.7836(2) 0.45492(18) 0.0322(9) Uani 1 1 d . . . . .
H44A H 0.262525 0.821200 0.438607 0.039 Uiso 1 1 calc R U . . .
H44B H 0.233610 0.784296 0.493019 0.039 Uiso 1 1 calc R U . . .
C45 C 0.1333(3) 0.8004(2) 0.44327(18) 0.0325(9) Uani 1 1 d . . . . .
H45A H 0.097662 0.759139 0.455051 0.039 Uiso 1 1 calc R U . . .
H45B H 0.114926 0.843168 0.463266 0.039 Uiso 1 1 calc R U . . .
C46 C 0.1198(3) 0.8148(3) 0.38592(19) 0.0423(11) Uani 1 1 d . . . . .
H46A H 0.059918 0.825212 0.380421 0.063 Uiso 1 1 calc R U . . .
H46B H 0.153959 0.856257 0.374209 0.063 Uiso 1 1 calc R U . . .
H46C H 0.136694 0.772224 0.365993 0.063 Uiso 1 1 calc R U . . .
C47 C 0.3983(2) 0.74202(19) 0.40338(15) 0.0236(8) Uani 1 1 d . . . . .
H47A H 0.381594 0.792349 0.410980 0.028 Uiso 1 1 calc R U . . .
H47B H 0.458094 0.736194 0.412962 0.028 Uiso 1 1 calc R U . . .
C48 C 0.3921(3) 0.7307(2) 0.34560(16) 0.0271(8) Uani 1 1 d . . . . .
H48A H 0.332287 0.734767 0.335564 0.033 Uiso 1 1 calc R U . . .
H48B H 0.412061 0.681502 0.337032 0.033 Uiso 1 1 calc R U . . .
C49 C 0.4451(3) 0.7862(2) 0.31466(16) 0.0280(8) Uani 1 1 d . . . . .
H49A H 0.416273 0.833673 0.315595 0.034 Uiso 1 1 calc R U . . .
H49B H 0.500696 0.791472 0.330942 0.034 Uiso 1 1 calc R U . . .
C50 C 0.4581(3) 0.7635(2) 0.25847(17) 0.0372(10) Uani 1 1 d . . . . .
H50A H 0.492136 0.799834 0.239461 0.056 Uiso 1 1 calc R U . . .
H50B H 0.487413 0.716904 0.257509 0.056 Uiso 1 1 calc R U . . .
H50C H 0.403093 0.759053 0.242181 0.056 Uiso 1 1 calc R U . . .
C51 C 0.2159(2) 0.7974(2) 0.71301(16) 0.0272(8) Uani 1 1 d . . . . .
H51A H 0.218278 0.744414 0.718425 0.033 Uiso 1 1 calc R U . . .
H51B H 0.155615 0.811366 0.712035 0.033 Uiso 1 1 calc R U . . .
C52 C 0.2571(2) 0.8155(2) 0.66059(16) 0.0280(9) Uani 1 1 d . . . . .
H52A H 0.313314 0.792108 0.657962 0.034 Uiso 1 1 calc R U . . .
H52B H 0.265438 0.868357 0.657433 0.034 Uiso 1 1 calc R U . . .
C53 C 0.2024(2) 0.7900(2) 0.61624(17) 0.0322(9) Uani 1 1 d . . . . .
H53A H 0.238098 0.787149 0.584083 0.039 Uiso 1 1 calc R U . . .
H53B H 0.181831 0.740760 0.624808 0.039 Uiso 1 1 calc R U . . .
C54 C 0.1273(3) 0.8379(3) 0.6055(2) 0.0429(11) Uani 1 1 d . . . . .
H54A H 0.095599 0.818053 0.576776 0.064 Uiso 1 1 calc R U . . .
H54B H 0.090632 0.840041 0.636803 0.064 Uiso 1 1 calc R U . . .
H54C H 0.146986 0.886503 0.596014 0.064 Uiso 1 1 calc R U . . .
C55 C 0.2084(3) 0.8004(2) 0.80692(17) 0.0338(10) Uani 1 1 d . . . . .
H55A H 0.147116 0.809211 0.803061 0.041 Uiso 1 1 calc R U . . .
H55B H 0.217278 0.747567 0.806755 0.041 Uiso 1 1 calc R U . . .
C56 C 0.2328(3) 0.8275(3) 0.85828(18) 0.0463(12) Uani 1 1 d . . . . .
H56A H 0.228933 0.880804 0.858247 0.056 Uiso 1 1 calc R U . . .
H56B H 0.292153 0.813834 0.864801 0.056 Uiso 1 1 calc R U . . .
C57 C 0.1743(3) 0.7957(3) 0.90235(17) 0.0390(11) Uani 1 1 d . . . . .
H57A H 0.173903 0.742621 0.898640 0.047 Uiso 1 1 calc R U . . .
H57B H 0.200574 0.805965 0.935999 0.047 Uiso 1 1 calc R U . . .
C58 C 0.0856(4) 0.8203(5) 0.9059(3) 0.090(2) Uani 1 1 d . . . . .
H58A H 0.056563 0.795806 0.935323 0.135 Uiso 1 1 calc R U . . .
H58B H 0.084021 0.872552 0.911117 0.135 Uiso 1 1 calc R U . . .
H58C H 0.057218 0.808892 0.873572 0.135 Uiso 1 1 calc R U . . .
C59 C 0.2442(3) 0.9144(2) 0.75695(17) 0.0295(9) Uani 1 1 d . . . . .
H59A H 0.264726 0.934721 0.789693 0.035 Uiso 1 1 calc R U . . .
H59B H 0.280743 0.933516 0.728089 0.035 Uiso 1 1 calc R U . . .
C60 C 0.1554(3) 0.9411(2) 0.74904(19) 0.0382(10) Uani 1 1 d . . . . .
H60A H 0.116277 0.915845 0.773852 0.046 Uiso 1 1 calc R U . . .
H60B H 0.138216 0.929889 0.713283 0.046 Uiso 1 1 calc R U . . .
C61 C 0.1492(3) 1.0229(2) 0.75738(19) 0.0400(11) Uani 1 1 d . . . . .
H61A H 0.195524 1.047005 0.737184 0.048 Uiso 1 1 calc R U . . .
H61B H 0.095058 1.040603 0.743547 0.048 Uiso 1 1 calc R U . . .
C62 C 0.1542(3) 1.0441(2) 0.8140(2) 0.0439(12) Uani 1 1 d . . . . .
H62A H 0.149914 1.096676 0.816590 0.066 Uiso 1 1 calc R U . . .
H62B H 0.107751 1.021476 0.834140 0.066 Uiso 1 1 calc R U . . .
H62C H 0.208309 1.027884 0.827771 0.066 Uiso 1 1 calc R U . . .
C63 C 0.3497(2) 0.8205(2) 0.76006(15) 0.0251(8) Uani 1 1 d . . . . .
H63A H 0.372480 0.847679 0.789461 0.030 Uiso 1 1 calc R U . . .
H63B H 0.374739 0.841729 0.727587 0.030 Uiso 1 1 calc R U . . .
C64 C 0.3804(2) 0.7429(2) 0.76472(16) 0.0289(9) Uani 1 1 d . . . . .
H64A H 0.355245 0.713251 0.737395 0.035 Uiso 1 1 calc R U . . .
H64B H 0.363388 0.722192 0.799180 0.035 Uiso 1 1 calc R U . . .
C65 C 0.4763(2) 0.7432(2) 0.75832(16) 0.0280(8) Uani 1 1 d . . . . .
H65A H 0.499884 0.775597 0.784543 0.034 Uiso 1 1 calc R U . . .
H65B H 0.491845 0.763178 0.723412 0.034 Uiso 1 1 calc R U . . .
C66 C 0.5166(3) 0.6688(2) 0.7643(2) 0.0392(11) Uani 1 1 d . . . . .
H66A H 0.578067 0.672904 0.759767 0.059 Uiso 1 1 calc R U . . .
H66B H 0.502822 0.649018 0.799127 0.059 Uiso 1 1 calc R U . . .
H66C H 0.494774 0.636585 0.737928 0.059 Uiso 1 1 calc R U . . .
C67 C 0.0865(3) 0.5787(2) 0.25605(18) 0.0351(10) Uani 1 1 d . . . . .
H67A H 0.061701 0.595263 0.223411 0.053 Uiso 1 1 calc R U . . .
H67B H 0.041881 0.573674 0.283057 0.053 Uiso 1 1 calc R U . . .
H67C H 0.114078 0.531887 0.250717 0.053 Uiso 1 1 calc R U . . .
C68 C 0.1485(3) 0.6309(2) 0.27234(17) 0.0329(9) Uani 1 1 d . . . . .
C69 C 0.1882(2) 0.3163(2) 0.14743(15) 0.0227(8) Uani 1 1 d . . . . .
H69A H 0.182369 0.360556 0.125731 0.027 Uiso 1 1 calc R U . . .
H69B H 0.130555 0.299787 0.157553 0.027 Uiso 1 1 calc R U . . .
C70 C 0.2343(2) 0.3355(2) 0.19657(16) 0.0287(9) Uani 1 1 d . . . . .
H70A H 0.292951 0.349949 0.187114 0.034 Uiso 1 1 calc R U . . .
H70B H 0.236819 0.292534 0.219806 0.034 Uiso 1 1 calc R U . . .
C71 C 0.1904(3) 0.3969(2) 0.22549(16) 0.0321(9) Uani 1 1 d . . . . .
H71A H 0.191945 0.441079 0.203384 0.039 Uiso 1 1 calc R U . . .
H71B H 0.130404 0.384109 0.232554 0.039 Uiso 1 1 calc R U . . .
C72 C 0.2327(3) 0.4113(3) 0.27631(18) 0.0444(12) Uani 1 1 d . . . . .
H72A H 0.203455 0.450896 0.294168 0.067 Uiso 1 1 calc R U . . .
H72B H 0.230397 0.367807 0.298430 0.067 Uiso 1 1 calc R U . . .
H72C H 0.291864 0.424709 0.269295 0.067 Uiso 1 1 calc R U . . .
C73 C 0.2322(2) 0.18662(18) 0.14409(15) 0.0208(7) Uani 1 1 d . . . . .
H73A H 0.259076 0.194408 0.177920 0.025 Uiso 1 1 calc R U . . .
H73B H 0.268511 0.152645 0.124194 0.025 Uiso 1 1 calc R U . . .
C74 C 0.1467(2) 0.1510(2) 0.15462(16) 0.0273(8) Uani 1 1 d . . . . .
H74A H 0.107034 0.186116 0.170633 0.033 Uiso 1 1 calc R U . . .
H74B H 0.122916 0.135213 0.121385 0.033 Uiso 1 1 calc R U . . .
C75 C 0.1565(3) 0.0863(2) 0.19093(17) 0.0305(9) Uani 1 1 d . . . . .
H75A H 0.178186 0.102962 0.224500 0.037 Uiso 1 1 calc R U . . .
H75B H 0.198905 0.052993 0.175542 0.037 Uiso 1 1 calc R U . . .
C76 C 0.0744(3) 0.0457(3) 0.2012(2) 0.0509(13) Uani 1 1 d . . . . .
H76A H 0.084513 0.004707 0.224748 0.076 Uiso 1 1 calc R U . . .
H76B H 0.032505 0.078072 0.217167 0.076 Uiso 1 1 calc R U . . .
H76C H 0.053233 0.028079 0.168184 0.076 Uiso 1 1 calc R U . . .
C77 C 0.1805(2) 0.2529(2) 0.06503(14) 0.0221(8) Uani 1 1 d . . . . .
H77A H 0.120819 0.242850 0.075075 0.027 Uiso 1 1 calc R U . . .
H77B H 0.182168 0.300317 0.046835 0.027 Uiso 1 1 calc R U . . .
C78 C 0.2103(2) 0.1958(2) 0.02696(15) 0.0252(8) Uani 1 1 d . . . . .
H78A H 0.211598 0.148042 0.044768 0.030 Uiso 1 1 calc R U . . .
H78B H 0.268263 0.207165 0.013916 0.030 Uiso 1 1 calc R U . . .
C79 C 0.1505(3) 0.1935(2) -0.01853(16) 0.0289(9) Uani 1 1 d . . . . .
H79A H 0.092473 0.183592 -0.004933 0.035 Uiso 1 1 calc R U . . .
H79B H 0.150071 0.241310 -0.036204 0.035 Uiso 1 1 calc R U . . .
C80 C 0.1753(3) 0.1363(2) -0.05803(17) 0.0347(10) Uani 1 1 d . . . . .
H80A H 0.135030 0.136972 -0.086377 0.052 Uiso 1 1 calc R U . . .
H80B H 0.232186 0.146379 -0.072206 0.052 Uiso 1 1 calc R U . . .
H80C H 0.174580 0.088652 -0.040930 0.052 Uiso 1 1 calc R U . . .
C81 C 0.3221(2) 0.27737(19) 0.10168(15) 0.0214(7) Uani 1 1 d . . . . .
H81A H 0.346848 0.239339 0.079280 0.026 Uiso 1 1 calc R U . . .
H81B H 0.353587 0.277134 0.134485 0.026 Uiso 1 1 calc R U . . .
C82 C 0.3353(2) 0.3503(2) 0.07427(17) 0.0291(9) Uani 1 1 d . . . . .
H82A H 0.314873 0.348020 0.038229 0.035 Uiso 1 1 calc R U . . .
H82B H 0.302335 0.387810 0.092904 0.035 Uiso 1 1 calc R U . . .
C83 C 0.4281(3) 0.3700(2) 0.07308(19) 0.0346(10) Uani 1 1 d . . . . .
H83A H 0.460673 0.332141 0.054577 0.042 Uiso 1 1 calc R U . . .
H83B H 0.448201 0.371709 0.109218 0.042 Uiso 1 1 calc R U . . .
C84 C 0.4447(3) 0.4427(2) 0.0461(2) 0.0421(12) Uani 1 1 d . . . . .
H84A H 0.505371 0.453323 0.046235 0.063 Uiso 1 1 calc R U . . .
H84B H 0.426013 0.441016 0.010098 0.063 Uiso 1 1 calc R U . . .
H84C H 0.413544 0.480578 0.064730 0.063 Uiso 1 1 calc R U . . .
C85 C -0.2480(2) 0.58165(19) 0.23152(16) 0.0251(8) Uani 1 1 d . . . . .
H85A H -0.230833 0.563945 0.196636 0.030 Uiso 1 1 calc R U . . .
H85B H -0.208810 0.560262 0.256892 0.030 Uiso 1 1 calc R U . . .
C86 C -0.3371(2) 0.5537(2) 0.24470(16) 0.0275(8) Uani 1 1 d . . . . .
H86A H -0.378458 0.579587 0.222990 0.033 Uiso 1 1 calc R U . . .
H86B H -0.351470 0.563191 0.281719 0.033 Uiso 1 1 calc R U . . .
C87 C -0.3424(3) 0.4726(2) 0.23489(18) 0.0355(10) Uani 1 1 d . . . . .
H87A H -0.291937 0.448749 0.249313 0.043 Uiso 1 1 calc R U . . .
H87B H -0.392744 0.452973 0.253835 0.043 Uiso 1 1 calc R U . . .
C88 C -0.3477(3) 0.4543(3) 0.17820(19) 0.0438(12) Uani 1 1 d . . . . .
H88A H -0.350964 0.401772 0.174681 0.066 Uiso 1 1 calc R U . . .
H88B H -0.398330 0.476622 0.163760 0.066 Uiso 1 1 calc R U . . .
H88C H -0.297420 0.472394 0.159234 0.066 Uiso 1 1 calc R U . . .
C89 C -0.2536(2) 0.6960(2) 0.17754(14) 0.0238(8) Uani 1 1 d . . . . .
H89A H -0.251220 0.749216 0.180017 0.029 Uiso 1 1 calc R U . . .
H89B H -0.206609 0.681172 0.153814 0.029 Uiso 1 1 calc R U . . .
C90 C -0.3355(2) 0.6767(2) 0.15247(15) 0.0263(8) Uani 1 1 d . . . . .
H90A H -0.383697 0.690146 0.175733 0.032 Uiso 1 1 calc R U . . .
H90B H -0.337692 0.623935 0.147160 0.032 Uiso 1 1 calc R U . . .
C91 C -0.3427(3) 0.7159(2) 0.10047(16) 0.0296(9) Uani 1 1 d . . . . .
H91A H -0.294151 0.702413 0.077483 0.036 Uiso 1 1 calc R U . . .
H91B H -0.340043 0.768546 0.106019 0.036 Uiso 1 1 calc R U . . .
C92 C -0.4245(3) 0.6979(3) 0.07381(19) 0.0407(11) Uani 1 1 d . . . . .
H92A H -0.426660 0.724241 0.040480 0.061 Uiso 1 1 calc R U . . .
H92B H -0.426808 0.645963 0.067627 0.061 Uiso 1 1 calc R U . . .
H92C H -0.472683 0.712072 0.096153 0.061 Uiso 1 1 calc R U . . .
C93 C -0.1447(2) 0.67683(19) 0.24336(15) 0.0208(7) Uani 1 1 d . . . . .
H93A H -0.109629 0.650052 0.217647 0.025 Uiso 1 1 calc R U . . .
H93B H -0.133857 0.655455 0.278117 0.025 Uiso 1 1 calc R U . . .
C94 C -0.1143(2) 0.7547(2) 0.24303(16) 0.0242(8) Uani 1 1 d . . . . .
H94A H -0.144065 0.781728 0.270984 0.029 Uiso 1 1 calc R U . . .
H94B H -0.126489 0.778261 0.209202 0.029 Uiso 1 1 calc R U . . .
C95 C -0.0195(2) 0.7546(2) 0.25176(16) 0.0248(8) Uani 1 1 d . . . . .
H95A H -0.008321 0.728927 0.284942 0.030 Uiso 1 1 calc R U . . .
H95B H 0.009192 0.727743 0.223343 0.030 Uiso 1 1 calc R U . . .
C96 C 0.0180(3) 0.8299(2) 0.25364(19) 0.0371(10) Uani 1 1 d . . . . .
H96A H 0.078869 0.826379 0.259318 0.056 Uiso 1 1 calc R U . . .
H96B H 0.008447 0.855397 0.220594 0.056 Uiso 1 1 calc R U . . .
H96C H -0.009079 0.856582 0.282238 0.056 Uiso 1 1 calc R U . . .
C97 C -0.2938(2) 0.6996(2) 0.27168(15) 0.0228(8) Uani 1 1 d . . . . .
H97A H -0.353261 0.688647 0.263737 0.027 Uiso 1 1 calc R U . . .
H97B H -0.286487 0.752513 0.268454 0.027 Uiso 1 1 calc R U . . .
C98 C -0.2784(2) 0.6769(2) 0.32767(15) 0.0239(8) Uani 1 1 d . . . . .
H98A H -0.226391 0.700179 0.339801 0.029 Uiso 1 1 calc R U . . .
H98B H -0.270388 0.623940 0.329851 0.029 Uiso 1 1 calc R U . . .
C99 C -0.3539(2) 0.6990(2) 0.36241(15) 0.0268(8) Uani 1 1 d . . . . .
H99A H -0.358406 0.752232 0.362311 0.032 Uiso 1 1 calc R U . . .
H99B H -0.406346 0.679631 0.347801 0.032 Uiso 1 1 calc R U . . .
C100 C -0.3464(3) 0.6718(3) 0.41781(16) 0.0365(10) Uani 1 1 d . . . . .
H10C H -0.395929 0.687240 0.438477 0.055 Uiso 1 1 calc R U . . .
H10D H -0.343093 0.619046 0.418202 0.055 Uiso 1 1 calc R U . . .
H10E H -0.295153 0.691646 0.432711 0.055 Uiso 1 1 calc R U . . .
N1 N 0.73997(18) 1.23840(16) 0.88483(12) 0.0196(6) Uani 1 1 d . . . . .
N2 N 0.3654(2) 1.10675(17) 0.75127(12) 0.0246(7) Uani 1 1 d . . . . .
N3 N 0.2550(2) 0.83309(17) 0.75955(13) 0.0257(7) Uani 1 1 d . . . . .
N4 N 0.6993(3) 0.8258(3) 0.71562(18) 0.0520(11) Uani 1 1 d . . . . .
N5 N 0.82727(18) 0.80643(16) 0.55425(13) 0.0218(6) Uani 1 1 d . . . . .
N6 N 0.34414(19) 0.69123(16) 0.43811(12) 0.0223(7) Uani 1 1 d . . . . .
N7 N 0.1973(3) 0.6717(3) 0.28421(17) 0.0501(11) Uani 1 1 d . . . . .
N8 N -0.23701(18) 0.66404(16) 0.23150(12) 0.0200(6) Uani 1 1 d . . . . .
N9 N -0.1265(2) 0.39504(17) 0.25337(13) 0.0273(7) Uani 1 1 d . . . . .
N10 N 0.23077(18) 0.25829(16) 0.11437(12) 0.0195(6) Uani 1 1 d . . . . .
O1 O 0.48958(14) 1.16112(12) 1.01578(9) 0.0172(5) Uani 1 1 d . . . . .
O2 O 0.37121(14) 1.05445(12) 1.00054(9) 0.0156(5) Uani 1 1 d . . . . .
O3 O 0.23775(15) 0.95279(14) 0.98592(11) 0.0251(6) Uani 1 1 d . . . . .
O4 O 0.36812(15) 0.87355(12) 0.93908(10) 0.0185(5) Uani 1 1 d . . . . .
O5 O 0.32286(15) 1.00919(13) 0.90204(10) 0.0217(5) Uani 1 1 d . . . . .
O6 O 0.48379(14) 0.97645(12) 0.95108(9) 0.0142(5) Uani 1 1 d . . . . .
O7 O 0.45596(16) 1.12287(13) 0.91522(10) 0.0212(5) Uani 1 1 d . . . . .
O8 O 0.60242(14) 1.07125(12) 0.96295(9) 0.0163(5) Uani 1 1 d . . . . .
O9 O 0.72483(16) 0.98752(14) 0.90683(11) 0.0252(6) Uani 1 1 d . . . . .
O10 O 0.57942(16) 1.02897(13) 0.86109(10) 0.0226(5) Uani 1 1 d . . . . .
O11 O 0.59254(15) 0.88918(12) 0.90133(10) 0.0193(5) Uani 1 1 d . . . . .
O12 O 0.44771(16) 0.91444(13) 0.84701(10) 0.0213(5) Uani 1 1 d . . . . .
O13 O 0.47454(16) 0.77803(13) 0.88296(10) 0.0247(6) Uani 1 1 d . . . . .
O14 O 0.3519(2) 1.13723(16) 0.79334(11) 0.0363(7) Uani 1 1 d . . . . .
O15 O 0.41067(19) 1.05091(15) 0.74989(11) 0.0331(7) Uani 1 1 d . . . . .
O16 O 0.33522(19) 1.13043(16) 0.70960(11) 0.0345(7) Uani 1 1 d . . . . .
O17 O 0.43478(16) 0.92216(13) 0.65711(10) 0.0224(5) Uani 1 1 d . . . . .
O18 O 0.30885(15) 1.00124(13) 0.59337(10) 0.0219(5) Uani 1 1 d . . . . .
O19 O 0.55713(16) 1.04678(13) 0.63945(10) 0.0218(5) Uani 1 1 d . . . . .
O20 O 0.42872(15) 1.12498(13) 0.57567(10) 0.0191(5) Uani 1 1 d . . . . .
O21 O 0.71222(15) 1.01668(14) 0.59787(10) 0.0241(6) Uani 1 1 d . . . . .
O22 O 0.58787(14) 1.08334(12) 0.53445(9) 0.0167(5) Uani 1 1 d . . . . .
O23 O 0.47355(15) 1.15725(12) 0.47383(10) 0.0189(5) Uani 1 1 d . . . . .
O24 O 0.36559(14) 1.04267(12) 0.49311(9) 0.0177(5) Uani 1 1 d . . . . .
O25 O 0.47868(14) 0.97927(12) 0.54989(9) 0.0157(5) Uani 1 1 d . . . . .
O26 O 0.59071(15) 0.90715(13) 0.60737(9) 0.0195(5) Uani 1 1 d . . . . .
O27 O 0.48421(17) 0.78787(13) 0.63044(10) 0.0269(6) Uani 1 1 d . . . . .
O28 O 0.37482(15) 0.86733(12) 0.56634(10) 0.0206(5) Uani 1 1 d . . . . .
O29 O 0.24257(15) 0.93323(14) 0.51137(11) 0.0258(6) Uani 1 1 d . . . . .
O30 O 0.20734(15) 0.51293(14) 0.39005(10) 0.0237(6) Uani 1 1 d . . . . .
O31 O -0.14799(15) 0.62282(13) 0.44559(10) 0.0210(5) Uani 1 1 d . . . . .
O32 O -0.12726(14) 0.44321(12) 0.51260(9) 0.0173(5) Uani 1 1 d . . . . .
O33 O -0.26672(16) 0.54034(14) 0.50525(11) 0.0258(6) Uani 1 1 d . . . . .
O34 O -0.02727(14) 0.52124(12) 0.45234(9) 0.0163(5) Uani 1 1 d . . . . .
O35 O 0.06908(15) 0.60843(13) 0.39167(10) 0.0211(5) Uani 1 1 d . . . . .
O36 O -0.00087(15) 0.34051(13) 0.52149(10) 0.0210(5) Uani 1 1 d . . . . .
O37 O -0.19448(16) 0.48479(14) 0.41759(10) 0.0242(6) Uani 1 1 d . . . . .
O38 O -0.08551(16) 0.58176(14) 0.34915(10) 0.0241(6) Uani 1 1 d . . . . .
O39 O -0.05464(17) 0.71827(14) 0.37990(11) 0.0292(6) Uani 1 1 d . . . . .
O40 O -0.1566(2) 0.37019(16) 0.29537(12) 0.0398(8) Uani 1 1 d . . . . .
O41 O -0.0833(2) 0.45135(15) 0.25369(11) 0.0356(7) Uani 1 1 d . . . . .
O42 O -0.1386(2) 0.36474(17) 0.21131(12) 0.0466(9) Uani 1 1 d . . . . .
O43 O -0.17450(16) 0.48772(14) 0.10413(10) 0.0253(6) Uani 1 1 d . . . . .
O44 O -0.13407(15) 0.62513(12) 0.06736(10) 0.0192(5) Uani 1 1 d . . . . .
O45 O -0.05063(17) 0.58202(13) 0.15478(10) 0.0239(6) Uani 1 1 d . . . . .
O46 O -0.02881(16) 0.72005(13) 0.12056(10) 0.0245(6) Uani 1 1 d . . . . .
O47 O 0.09191(15) 0.61152(13) 0.09535(10) 0.0214(5) Uani 1 1 d . . . . .
O48 O 0.08367(17) 0.47130(14) 0.13524(10) 0.0259(6) Uani 1 1 d . . . . .
O49 O -0.26279(16) 0.54493(14) 0.02482(11) 0.0286(6) Uani 1 1 d . . . . .
O50 O -0.12772(14) 0.44378(12) 0.00418(10) 0.0183(5) Uani 1 1 d . . . . .
O51 O -0.03973(16) 0.37567(13) 0.08547(10) 0.0235(6) Uani 1 1 d . . . . .
O52 O -0.00645(15) 0.33917(12) -0.01643(10) 0.0181(5) Uani 1 1 d . . . . .
O53 O 0.10467(14) 0.42966(12) 0.03263(9) 0.0170(5) Uani 1 1 d . . . . .
O54 O 0.22634(17) 0.51544(15) 0.08456(11) 0.0304(6) Uani 1 1 d . . . . .
O55 O -0.01569(14) 0.52291(12) 0.04946(9) 0.0151(5) Uani 1 1 d . . . . .
O56 O 0.09709(14) 0.42927(12) 0.45786(9) 0.0172(5) Uani 1 1 d . . . . .
O57 O 0.05587(15) 0.46714(13) 0.35673(10) 0.0204(5) Uani 1 1 d . . . . .
O58 O -0.05857(15) 0.37401(13) 0.42408(10) 0.0210(5) Uani 1 1 d . . . . .
Mo1 Mo 0.48150(2) 1.08749(2) 0.97426(2) 0.01347(6) Uani 1 1 d . . . . .
Mo2 Mo 0.33628(2) 0.96720(2) 0.96123(2) 0.01575(6) Uani 1 1 d . . . . .
Mo3 Mo 0.47399(2) 0.86538(2) 0.90176(2) 0.01614(6) Uani 1 1 d . . . . .
Mo4 Mo 0.61844(2) 0.98681(2) 0.91541(2) 0.01631(6) Uani 1 1 d . . . . .
Mo5 Mo 0.47614(2) 0.87290(2) 0.60618(2) 0.01780(6) Uani 1 1 d . . . . .
Mo6 Mo 0.33553(2) 0.95579(2) 0.53762(2) 0.01706(6) Uani 1 1 d . . . . .
Mo7 Mo 0.60786(2) 1.00513(2) 0.58810(2) 0.01647(6) Uani 1 1 d . . . . .
Mo8 Mo 0.46735(2) 1.08677(2) 0.52001(2) 0.01389(6) Uani 1 1 d . . . . .
Mo9 Mo -0.04897(2) 0.63110(2) 0.40032(2) 0.01913(6) Uani 1 1 d . . . . .
Mo10 Mo 0.10260(2) 0.51208(2) 0.40634(2) 0.01650(6) Uani 1 1 d . . . . .
Mo11 Mo -0.17207(2) 0.52966(2) 0.47336(2) 0.01761(6) Uani 1 1 d . . . . .
Mo12 Mo -0.02133(2) 0.41245(2) 0.47859(2) 0.01468(6) Uani 1 1 d . . . . .
Mo13 Mo -0.02697(2) 0.63349(2) 0.09988(2) 0.01694(6) Uani 1 1 d . . . . .
Mo14 Mo 0.12037(2) 0.51439(2) 0.07965(2) 0.01875(6) Uani 1 1 d . . . . .
Mo15 Mo -0.01625(2) 0.41231(2) 0.02593(2) 0.01412(6) Uani 1 1 d . . . . .
Mo16 Mo -0.16373(2) 0.53138(2) 0.04493(2) 0.01722(6) Uani 1 1 d . . . . .
Na1 Na 0.40788(9) 1.04768(8) 0.65398(6) 0.0230(3) Uani 1 1 d . . . . .
Na2 Na 0.43225(9) 1.04451(8) 0.84205(6) 0.0237(3) Uani 1 1 d . . . . .
Na3 Na -0.06257(10) 0.45367(8) 0.15953(6) 0.0287(3) Uani 1 1 d . . . . .
Na4 Na -0.09284(9) 0.45426(8) 0.35027(6) 0.0257(3) Uani 1 1 d . . . . .

loop_
_atom_site_aniso_label
_atom_site_aniso_U_11
_atom_site_aniso_U_22
_atom_site_aniso_U_33
_atom_site_aniso_U_23
_atom_site_aniso_U_13
_atom_site_aniso_U_12
C1 0.039(2) 0.039(3) 0.035(3) -0.011(2) 0.0047(19) -0.0081(19)
C2 0.032(2) 0.026(2) 0.033(2) -0.0047(17) 0.0067(17) -0.0094(16)
C3 0.028(2) 0.0234(19) 0.023(2) 0.0027(15) 0.0004(15) -0.0051(15)
C4 0.0225(18) 0.0215(18) 0.025(2) 0.0018(15) 0.0020(15) -0.0042(14)
C5 0.0229(18) 0.0175(17) 0.0237(19) 0.0053(14) -0.0010(14) -0.0051(14)
C6 0.0223(18) 0.0240(19) 0.028(2) -0.0001(16) -0.0038(15) -0.0018(15)
C7 0.034(2) 0.025(2) 0.031(2) 0.0051(17) -0.0071(17) 0.0054(16)
C8 0.053(3) 0.045(3) 0.045(3) 0.006(2) -0.008(2) 0.020(2)
C9 0.0210(18) 0.0196(18) 0.026(2) -0.0020(15) 0.0011(15) -0.0045(14)
C10 0.027(2) 0.028(2) 0.026(2) -0.0019(16) 0.0038(16) -0.0060(16)
C11 0.029(2) 0.025(2) 0.026(2) -0.0013(16) 0.0050(16) -0.0034(15)
C12 0.039(2) 0.042(3) 0.031(2) -0.0090(19) 0.0087(19) -0.010(2)
C13 0.0193(17) 0.0214(18) 0.026(2) 0.0054(15) -0.0002(15) -0.0034(14)
C14 0.026(2) 0.027(2) 0.046(3) 0.0148(19) -0.0018(18) -0.0009(16)
C15 0.029(2) 0.045(3) 0.071(4) 0.029(3) -0.002(2) 0.003(2)
C16 0.040(3) 0.045(3) 0.075(4) 0.033(3) 0.005(3) 0.013(2)
C17 0.037(2) 0.034(2) 0.029(2) -0.0032(18) -0.0016(18) -0.0061(18)
C18 0.034(2) 0.041(3) 0.028(2) 0.0002(19) -0.0099(18) -0.0062(19)
C19 0.040(3) 0.028(2) 0.061(3) -0.013(2) -0.004(2) -0.0036(19)
C20 0.024(2) 0.021(2) 0.060(3) -0.0056(19) 0.0023(19) -0.0079(16)
C21 0.0233(19) 0.026(2) 0.042(3) -0.0089(18) 0.0035(17) -0.0025(15)
C22 0.0221(18) 0.0158(17) 0.033(2) -0.0057(15) -0.0018(15) 0.0006(14)
C23 0.0161(17) 0.0180(18) 0.033(2) -0.0044(15) 0.0012(15) -0.0004(13)
C24 0.0241(19) 0.0192(18) 0.030(2) -0.0061(15) 0.0005(16) -0.0009(14)
C25 0.0225(18) 0.0203(19) 0.029(2) -0.0021(15) -0.0047(15) -0.0018(14)
C26 0.030(2) 0.028(2) 0.031(2) 0.0018(17) -0.0024(17) -0.0021(16)
C27 0.0181(17) 0.0221(19) 0.030(2) -0.0051(15) 0.0026(15) 0.0020(14)
C28 0.026(2) 0.025(2) 0.032(2) 0.0018(17) 0.0030(17) 0.0054(15)
C29 0.028(2) 0.030(2) 0.034(2) -0.0037(18) -0.0023(17) 0.0052(16)
C30 0.032(2) 0.044(3) 0.046(3) 0.007(2) 0.005(2) -0.0031(19)
C31 0.0214(18) 0.0196(18) 0.034(2) -0.0034(16) 0.0010(16) 0.0041(14)
C32 0.0235(19) 0.023(2) 0.034(2) -0.0055(16) 0.0019(16) 0.0051(15)
C33 0.028(2) 0.027(2) 0.036(2) -0.0006(17) 0.0018(17) 0.0062(16)
C34 0.034(2) 0.052(3) 0.033(3) -0.001(2) -0.0015(19) 0.010(2)
C35 0.0285(19) 0.0144(17) 0.028(2) -0.0040(14) -0.0029(16) -0.0019(14)
C36 0.031(2) 0.024(2) 0.044(3) -0.0022(18) -0.0012(19) 0.0022(16)
C37 0.056(3) 0.017(2) 0.057(3) -0.001(2) 0.012(2) 0.0070(19)
C38 0.072(4) 0.028(2) 0.053(3) -0.007(2) 0.022(3) -0.002(2)
C39 0.030(2) 0.0224(19) 0.027(2) -0.0031(15) -0.0056(16) -0.0041(15)
C40 0.029(2) 0.027(2) 0.028(2) -0.0030(16) -0.0017(16) -0.0022(16)
C41 0.031(2) 0.046(3) 0.031(2) -0.0032(19) -0.0038(18) -0.0066(19)
C42 0.035(2) 0.060(3) 0.031(2) 0.002(2) -0.0061(19) -0.010(2)
C43 0.0261(19) 0.0217(19) 0.031(2) -0.0020(16) -0.0024(16) -0.0011(15)
C44 0.033(2) 0.029(2) 0.035(2) -0.0071(18) -0.0017(18) 0.0026(17)
C45 0.029(2) 0.025(2) 0.042(3) 0.0006(18) 0.0075(18) -0.0006(16)
C46 0.042(3) 0.039(3) 0.046(3) -0.004(2) -0.007(2) 0.012(2)
C47 0.0250(19) 0.0147(17) 0.031(2) -0.0008(15) -0.0025(16) -0.0057(14)
C48 0.031(2) 0.0210(19) 0.029(2) -0.0016(16) -0.0037(17) -0.0029(15)
C49 0.029(2) 0.0209(19) 0.034(2) 0.0022(16) -0.0031(17) 0.0001(15)
C50 0.040(2) 0.037(2) 0.034(2) 0.0053(19) -0.0020(19) 0.0018(19)
C51 0.0226(19) 0.027(2) 0.033(2) -0.0055(16) 0.0008(16) -0.0079(15)
C52 0.0224(19) 0.033(2) 0.029(2) -0.0044(17) 0.0005(16) -0.0069(16)
C53 0.024(2) 0.042(2) 0.031(2) -0.0043(18) -0.0008(17) -0.0069(17)
C54 0.028(2) 0.054(3) 0.046(3) 0.008(2) -0.003(2) -0.008(2)
C55 0.035(2) 0.034(2) 0.032(2) 0.0009(18) 0.0084(18) -0.0085(18)
C56 0.048(3) 0.059(3) 0.032(3) -0.002(2) -0.004(2) -0.017(2)
C57 0.046(3) 0.045(3) 0.026(2) 0.0053(19) 0.0061(19) 0.001(2)
C58 0.060(4) 0.151(8) 0.060(4) -0.008(5) -0.001(3) 0.029(4)
C59 0.037(2) 0.021(2) 0.030(2) -0.0011(16) 0.0045(17) -0.0032(16)
C60 0.047(3) 0.030(2) 0.038(3) -0.0041(19) -0.009(2) 0.0037(19)
C61 0.046(3) 0.032(2) 0.042(3) 0.002(2) -0.007(2) 0.009(2)
C62 0.056(3) 0.030(2) 0.047(3) -0.008(2) -0.013(2) 0.011(2)
C63 0.028(2) 0.025(2) 0.022(2) -0.0004(15) -0.0044(15) -0.0061(15)
C64 0.033(2) 0.025(2) 0.029(2) -0.0002(16) -0.0043(17) -0.0045(16)
C65 0.032(2) 0.029(2) 0.024(2) -0.0013(16) -0.0035(16) -0.0031(16)
C66 0.034(2) 0.036(2) 0.048(3) 0.003(2) -0.003(2) 0.0002(19)
C67 0.041(2) 0.029(2) 0.036(3) 0.0016(18) -0.0013(19) 0.0044(18)
C68 0.031(2) 0.041(3) 0.027(2) 0.0035(18) 0.0055(17) 0.0057(19)
C69 0.0255(19) 0.0204(18) 0.0221(19) -0.0007(14) -0.0020(15) 0.0090(14)
C70 0.028(2) 0.031(2) 0.028(2) -0.0025(17) -0.0060(16) 0.0111(16)
C71 0.036(2) 0.033(2) 0.027(2) -0.0044(17) -0.0058(18) 0.0141(18)
C72 0.044(3) 0.059(3) 0.031(3) -0.015(2) -0.012(2) 0.022(2)
C73 0.0223(18) 0.0158(17) 0.0241(19) 0.0043(14) 0.0017(14) 0.0059(13)
C74 0.0235(19) 0.026(2) 0.032(2) 0.0011(16) 0.0017(16) 0.0032(15)
C75 0.028(2) 0.030(2) 0.033(2) 0.0056(17) 0.0054(17) -0.0018(16)
C76 0.046(3) 0.046(3) 0.060(4) 0.016(3) -0.001(2) -0.014(2)
C77 0.0236(18) 0.0215(18) 0.0214(19) 0.0009(14) -0.0041(15) 0.0058(14)
C78 0.029(2) 0.0217(19) 0.026(2) -0.0021(15) -0.0011(16) 0.0056(15)
C79 0.030(2) 0.027(2) 0.030(2) -0.0044(17) -0.0027(17) 0.0052(16)
C80 0.037(2) 0.034(2) 0.033(2) -0.0106(18) -0.0053(19) 0.0044(18)
C81 0.0192(17) 0.0208(18) 0.0239(19) 0.0039(14) 0.0008(14) 0.0028(14)
C82 0.028(2) 0.022(2) 0.037(2) 0.0108(17) 0.0024(17) 0.0033(15)
C83 0.029(2) 0.031(2) 0.044(3) 0.0133(19) -0.0010(19) -0.0046(17)
C84 0.037(2) 0.038(3) 0.051(3) 0.018(2) -0.004(2) -0.010(2)
C85 0.0273(19) 0.0177(18) 0.031(2) 0.0000(15) -0.0021(16) 0.0020(14)
C86 0.027(2) 0.026(2) 0.030(2) 0.0013(16) -0.0010(16) -0.0021(15)
C87 0.037(2) 0.029(2) 0.041(3) 0.0046(19) 0.0010(19) -0.0046(18)
C88 0.051(3) 0.038(3) 0.043(3) -0.012(2) 0.017(2) -0.015(2)
C89 0.0252(19) 0.026(2) 0.0204(19) 0.0028(15) -0.0004(15) 0.0045(15)
C90 0.027(2) 0.028(2) 0.024(2) 0.0013(16) -0.0031(16) 0.0007(15)
C91 0.031(2) 0.032(2) 0.026(2) 0.0044(17) -0.0044(17) 0.0034(17)
C92 0.046(3) 0.040(3) 0.036(3) 0.006(2) -0.015(2) -0.002(2)
C93 0.0171(17) 0.0229(19) 0.0225(19) -0.0017(14) -0.0011(14) 0.0036(14)
C94 0.0219(18) 0.0222(19) 0.028(2) -0.0010(15) -0.0011(15) 0.0010(14)
C95 0.0222(18) 0.028(2) 0.025(2) -0.0022(16) -0.0008(15) 0.0005(15)
C96 0.029(2) 0.033(2) 0.049(3) -0.002(2) 0.0000(19) -0.0065(18)
C97 0.0189(17) 0.0251(19) 0.024(2) -0.0012(15) 0.0001(14) 0.0076(14)
C98 0.0183(17) 0.027(2) 0.026(2) -0.0032(15) -0.0011(15) 0.0043(14)
C99 0.0209(18) 0.033(2) 0.026(2) -0.0018(16) -0.0013(15) 0.0040(15)
C100 0.026(2) 0.059(3) 0.024(2) 0.000(2) -0.0018(17) 0.0053(19)
N1 0.0194(15) 0.0180(15) 0.0213(16) 0.0029(12) -0.0003(12) -0.0008(11)
N2 0.0322(18) 0.0224(16) 0.0189(16) 0.0003(13) 0.0010(13) 0.0028(13)
N3 0.0297(17) 0.0215(16) 0.0255(18) -0.0010(13) 0.0067(14) -0.0055(13)
N4 0.046(2) 0.062(3) 0.048(3) -0.009(2) -0.009(2) 0.012(2)
N5 0.0195(15) 0.0169(15) 0.0292(18) -0.0055(13) 0.0000(13) 0.0026(12)
N6 0.0261(16) 0.0155(15) 0.0255(17) -0.0018(12) -0.0040(13) -0.0018(12)
N7 0.044(2) 0.062(3) 0.044(3) -0.001(2) 0.005(2) -0.009(2)
N8 0.0193(15) 0.0180(15) 0.0228(16) 0.0005(12) -0.0019(12) 0.0013(11)
N9 0.0364(19) 0.0227(17) 0.0230(18) 0.0003(13) -0.0027(14) -0.0013(14)
N10 0.0204(15) 0.0171(15) 0.0209(16) 0.0017(12) 0.0000(12) 0.0040(11)
O1 0.0197(12) 0.0120(11) 0.0199(13) -0.0007(9) -0.0007(10) 0.0006(9)
O2 0.0145(11) 0.0147(12) 0.0178(12) -0.0022(9) -0.0012(9) 0.0019(9)
O3 0.0170(12) 0.0268(14) 0.0315(15) -0.0008(11) -0.0004(11) -0.0015(10)
O4 0.0195(12) 0.0137(12) 0.0223(13) 0.0002(10) -0.0011(10) -0.0026(9)
O5 0.0223(13) 0.0219(13) 0.0212(13) 0.0013(10) -0.0054(10) 0.0000(10)
O6 0.0163(11) 0.0119(11) 0.0145(12) 0.0016(9) -0.0002(9) 0.0001(9)
O7 0.0290(14) 0.0156(12) 0.0190(13) 0.0040(10) -0.0032(10) -0.0001(10)
O8 0.0182(12) 0.0140(12) 0.0167(12) 0.0007(9) 0.0000(9) -0.0043(9)
O9 0.0202(13) 0.0253(14) 0.0302(15) -0.0048(11) 0.0030(11) -0.0021(10)
O10 0.0307(14) 0.0193(13) 0.0176(13) 0.0011(10) 0.0037(11) -0.0029(10)
O11 0.0214(12) 0.0153(12) 0.0210(13) -0.0029(10) 0.0036(10) 0.0033(9)
O12 0.0268(13) 0.0211(13) 0.0160(13) -0.0007(10) -0.0018(10) -0.0014(10)
O13 0.0313(14) 0.0170(13) 0.0259(15) -0.0023(10) 0.0003(11) -0.0026(10)
O14 0.061(2) 0.0309(16) 0.0170(14) -0.0062(12) 0.0007(13) 0.0152(14)
O15 0.0484(18) 0.0268(15) 0.0241(15) -0.0011(12) -0.0041(13) 0.0177(13)
O16 0.0503(18) 0.0321(16) 0.0212(15) 0.0006(12) -0.0058(13) 0.0176(13)
O17 0.0284(14) 0.0197(13) 0.0190(13) -0.0018(10) 0.0034(10) -0.0006(10)
O18 0.0214(13) 0.0228(13) 0.0214(14) -0.0030(10) 0.0029(10) -0.0006(10)
O19 0.0270(13) 0.0201(13) 0.0185(13) -0.0029(10) -0.0024(10) 0.0023(10)
O20 0.0220(12) 0.0161(12) 0.0193(13) -0.0035(10) 0.0009(10) 0.0009(9)
O21 0.0193(13) 0.0270(14) 0.0262(14) -0.0038(11) -0.0059(11) 0.0006(10)
O22 0.0175(12) 0.0136(11) 0.0189(13) -0.0014(9) -0.0009(9) -0.0022(9)
O23 0.0216(12) 0.0132(12) 0.0218(13) -0.0019(10) 0.0003(10) 0.0013(9)
O24 0.0172(12) 0.0176(12) 0.0184(13) -0.0032(10) -0.0011(9) 0.0014(9)
O25 0.0187(12) 0.0132(11) 0.0153(12) 0.0001(9) 0.0009(9) 0.0007(9)
O26 0.0205(12) 0.0207(13) 0.0174(13) -0.0001(10) -0.0023(10) 0.0027(10)
O27 0.0383(16) 0.0180(13) 0.0243(14) 0.0025(11) 0.0002(12) -0.0002(11)
O28 0.0235(13) 0.0135(12) 0.0245(14) -0.0021(10) 0.0051(10) -0.0018(9)
O29 0.0185(13) 0.0292(14) 0.0298(15) -0.0040(11) 0.0016(11) -0.0044(10)
O30 0.0217(13) 0.0247(14) 0.0245(14) -0.0026(11) 0.0041(10) -0.0019(10)
O31 0.0193(12) 0.0190(13) 0.0246(14) 0.0006(10) -0.0006(10) 0.0052(10)
O32 0.0158(11) 0.0149(12) 0.0211(13) -0.0003(9) 0.0006(9) -0.0011(9)
O33 0.0193(13) 0.0287(15) 0.0295(15) -0.0019(11) -0.0001(11) 0.0023(10)
O34 0.0184(12) 0.0124(11) 0.0181(12) -0.0008(9) -0.0018(9) 0.0006(9)
O35 0.0261(13) 0.0184(13) 0.0185(13) 0.0017(10) 0.0039(10) -0.0013(10)
O36 0.0228(13) 0.0141(12) 0.0258(14) -0.0002(10) 0.0042(10) -0.0007(10)
O37 0.0230(13) 0.0261(14) 0.0237(14) -0.0017(11) -0.0040(11) -0.0007(10)
O38 0.0291(14) 0.0249(14) 0.0185(13) 0.0016(10) -0.0032(11) 0.0050(11)
O39 0.0359(15) 0.0206(14) 0.0309(16) 0.0062(11) 0.0010(12) 0.0060(11)
O40 0.057(2) 0.0366(17) 0.0258(16) 0.0011(13) 0.0062(14) -0.0184(15)
O41 0.0529(19) 0.0280(15) 0.0261(16) -0.0016(12) 0.0000(13) -0.0161(13)
O42 0.081(3) 0.0359(18) 0.0227(16) -0.0042(13) -0.0006(16) -0.0228(17)
O43 0.0261(14) 0.0234(14) 0.0259(15) 0.0003(11) 0.0083(11) -0.0018(11)
O44 0.0198(12) 0.0143(12) 0.0235(13) -0.0021(10) 0.0021(10) 0.0032(9)
O45 0.0349(15) 0.0197(13) 0.0170(13) 0.0004(10) 0.0025(11) 0.0044(11)
O46 0.0316(14) 0.0165(13) 0.0256(14) -0.0044(10) -0.0028(11) 0.0046(10)
O47 0.0209(12) 0.0179(13) 0.0256(14) -0.0046(10) -0.0053(10) 0.0001(10)
O48 0.0346(15) 0.0235(14) 0.0199(14) -0.0003(11) -0.0062(11) 0.0081(11)
O49 0.0177(13) 0.0270(15) 0.0414(17) -0.0075(12) 0.0012(12) 0.0018(10)
O50 0.0146(11) 0.0152(12) 0.0252(14) -0.0014(10) 0.0011(10) -0.0030(9)
O51 0.0306(14) 0.0186(13) 0.0209(14) 0.0046(10) 0.0028(11) 0.0019(10)
O52 0.0197(12) 0.0134(12) 0.0211(13) 0.0003(9) 0.0003(10) 0.0008(9)
O53 0.0185(12) 0.0135(12) 0.0192(13) -0.0008(9) -0.0032(10) 0.0062(9)
O54 0.0281(14) 0.0272(15) 0.0368(17) -0.0124(12) -0.0128(12) 0.0085(11)
O55 0.0172(11) 0.0136(11) 0.0146(12) 0.0001(9) -0.0003(9) 0.0018(9)
O56 0.0174(12) 0.0141(12) 0.0202(13) -0.0025(9) 0.0016(9) 0.0001(9)
O57 0.0239(13) 0.0199(13) 0.0175(13) -0.0032(10) -0.0009(10) 0.0008(10)
O58 0.0241(13) 0.0180(12) 0.0211(13) -0.0049(10) 0.0006(10) -0.0003(10)
Mo1 0.01580(13) 0.01019(13) 0.01436(14) 0.00175(10) -0.00071(10) 0.00049(10)
Mo2 0.01433(13) 0.01477(14) 0.01821(15) 0.00025(11) -0.00175(11) -0.00035(10)
Mo3 0.01984(14) 0.01312(14) 0.01552(15) -0.00107(11) -0.00069(11) -0.00109(11)
Mo4 0.01717(14) 0.01511(14) 0.01646(15) -0.00094(11) 0.00360(11) -0.00145(11)
Mo5 0.02289(15) 0.01318(14) 0.01721(15) 0.00080(11) 0.00115(12) 0.00032(11)
Mo6 0.01564(14) 0.01629(14) 0.01921(15) -0.00240(11) 0.00138(11) -0.00116(11)
Mo7 0.01686(14) 0.01696(14) 0.01576(15) -0.00295(11) -0.00194(11) 0.00069(11)
Mo8 0.01668(14) 0.00976(13) 0.01527(14) -0.00197(10) -0.00012(11) 0.00096(10)
Mo9 0.02204(15) 0.01597(15) 0.01923(16) 0.00307(11) 0.00016(12) 0.00327(11)
Mo10 0.01639(14) 0.01651(14) 0.01653(15) -0.00138(11) 0.00181(11) 0.00006(11)
Mo11 0.01525(14) 0.01735(15) 0.02028(16) -0.00146(11) -0.00074(11) 0.00127(11)
Mo12 0.01675(14) 0.01061(13) 0.01664(15) -0.00171(10) 0.00102(11) -0.00032(10)
Mo13 0.02031(15) 0.01379(14) 0.01674(15) -0.00155(11) -0.00044(11) 0.00253(11)
Mo14 0.01930(15) 0.01673(15) 0.02064(16) -0.00319(12) -0.00718(12) 0.00479(11)
Mo15 0.01604(13) 0.01042(13) 0.01578(14) 0.00177(10) 0.00088(11) 0.00088(10)
Mo16 0.01370(13) 0.01570(14) 0.02213(16) -0.00087(11) 0.00255(11) 0.00097(11)
Na1 0.0283(8) 0.0205(7) 0.0201(8) -0.0034(6) 0.0011(6) 0.0020(6)
Na2 0.0297(8) 0.0220(7) 0.0194(8) 0.0028(6) -0.0016(6) -0.0005(6)
Na3 0.0429(9) 0.0225(8) 0.0202(8) 0.0025(6) 0.0052(7) 0.0044(7)
Na4 0.0278(8) 0.0266(8) 0.0229(8) -0.0014(6) -0.0020(6) -0.0015(6)

loop_
_atom_type_symbol
_atom_type_description
_atom_type_scat_dispersion_real
_atom_type_scat_dispersion_imag
_atom_type_scat_source
C C 0.0033 0.0016 'International Tables Vol C Tables 4.2.6.8 and 6.1.1.4'
H H 0.0000 0.0000 'International Tables Vol C Tables 4.2.6.8 and 6.1.1.4'
N N 0.0061 0.0033 'International Tables Vol C Tables 4.2.6.8 and 6.1.1.4'
O O 0.0106 0.0060 'International Tables Vol C Tables 4.2.6.8 and 6.1.1.4'
Mo Mo -1.6832 0.6857 'International Tables Vol C Tables 4.2.6.8 and 6.1.1.4'
Na Na 0.0362 0.0249 'International Tables Vol C Tables 4.2.6.8 and 6.1.1.4'

loop_
_geom_angle_atom_site_label_1
_geom_angle_atom_site_label_2
_geom_angle_atom_site_label_3
_geom_angle
_geom_angle_site_symmetry_1
_geom_angle_site_symmetry_3
_geom_angle_publ_flag
C2 C1 H1A 109.5 . . ?
C2 C1 H1B 109.5 . . ?
H1A C1 H1B 109.5 . . ?
C2 C1 H1C 109.5 . . ?
H1A C1 H1C 109.5 . . ?
H1B C1 H1C 109.5 . . ?
C1 C2 C3 113.2(3) . . ?
C1 C2 H2A 108.9 . . ?
C3 C2 H2A 108.9 . . ?
C1 C2 H2B 108.9 . . ?
C3 C2 H2B 108.9 . . ?
H2A C2 H2B 107.8 . . ?
C4 C3 C2 109.1(3) . . ?
C4 C3 H3A 109.9 . . ?
C2 C3 H3A 109.9 . . ?
C4 C3 H3B 109.9 . . ?
C2 C3 H3B 109.9 . . ?
H3A C3 H3B 108.3 . . ?
C3 C4 N1 116.0(3) . . ?
C3 C4 H4A 108.3 . . ?
N1 C4 H4A 108.3 . . ?
C3 C4 H4B 108.3 . . ?
N1 C4 H4B 108.3 . . ?
H4A C4 H4B 107.4 . . ?
C6 C5 N1 116.1(3) . . ?
C6 C5 H5A 108.2 . . ?
N1 C5 H5A 108.2 . . ?
C6 C5 H5B 108.2 . . ?
N1 C5 H5B 108.3 . . ?
H5A C5 H5B 107.4 . . ?
C5 C6 C7 110.5(3) . . ?
C5 C6 H6A 109.6 . . ?
C7 C6 H6A 109.6 . . ?
C5 C6 H6B 109.6 . . ?
C7 C6 H6B 109.6 . . ?
H6A C6 H6B 108.1 . . ?
C8 C7 C6 112.0(4) . . ?
C8 C7 H7A 109.2 . . ?
C6 C7 H7A 109.2 . . ?
C8 C7 H7B 109.2 . . ?
C6 C7 H7B 109.2 . . ?
H7A C7 H7B 107.9 . . ?
C7 C8 H8A 109.5 . . ?
C7 C8 H8B 109.5 . . ?
H8A C8 H8B 109.5 . . ?
C7 C8 H8C 109.5 . . ?
H8A C8 H8C 109.5 . . ?
H8B C8 H8C 109.5 . . ?
C10 C9 N1 115.9(3) . . ?
C10 C9 H9A 108.3 . . ?
N1 C9 H9A 108.3 . . ?
C10 C9 H9B 108.3 . . ?
N1 C9 H9B 108.3 . . ?
H9A C9 H9B 107.4 . . ?
C9 C10 C11 111.7(3) . . ?
C9 C10 H10A 109.3 . . ?
C11 C10 H10A 109.3 . . ?
C9 C10 H10B 109.3 . . ?
C11 C10 H10B 109.3 . . ?
H10A C10 H10B 107.9 . . ?
C12 C11 C10 112.3(3) . . ?
C12 C11 H11A 109.2 . . ?
C10 C11 H11A 109.2 . . ?
C12 C11 H11B 109.2 . . ?
C10 C11 H11B 109.2 . . ?
H11A C11 H11B 107.9 . . ?
C11 C12 H12A 109.5 . . ?
C11 C12 H12B 109.5 . . ?
H12A C12 H12B 109.5 . . ?
C11 C12 H12C 109.5 . . ?
H12A C12 H12C 109.5 . . ?
H12B C12 H12C 109.5 . . ?
C14 C13 N1 114.4(3) . . ?
C14 C13 H13A 108.7 . . ?
N1 C13 H13A 108.7 . . ?
C14 C13 H13B 108.7 . . ?
N1 C13 H13B 108.7 . . ?
H13A C13 H13B 107.6 . . ?
C15 C14 C13 111.7(3) . . ?
C15 C14 H14A 109.3 . . ?
C13 C14 H14A 109.3 . . ?
C15 C14 H14B 109.3 . . ?
C13 C14 H14B 109.3 . . ?
H14A C14 H14B 107.9 . . ?
C14 C15 C16 112.9(4) . . ?
C14 C15 H15A 109.0 . . ?
C16 C15 H15A 109.0 . . ?
C14 C15 H15B 109.0 . . ?
C16 C15 H15B 109.0 . . ?
H15A C15 H15B 107.8 . . ?
C15 C16 H16A 109.5 . . ?
C15 C16 H16B 109.5 . . ?
H16A C16 H16B 109.5 . . ?
C15 C16 H16C 109.5 . . ?
H16A C16 H16C 109.5 . . ?
H16B C16 H16C 109.5 . . ?
C18 C17 H17A 109.5 . . ?
C18 C17 H17B 109.5 . . ?
H17A C17 H17B 109.5 . . ?
C18 C17 H17C 109.5 . . ?
H17A C17 H17C 109.5 . . ?
H17B C17 H17C 109.5 . . ?
N4 C18 C17 179.0(5) . . ?
C20 C19 H19A 109.5 . . ?
C20 C19 H19B 109.5 . . ?
H19A C19 H19B 109.5 . . ?
C20 C19 H19C 109.5 . . ?
H19A C19 H19C 109.5 . . ?
H19B C19 H19C 109.5 . . ?
C19 C20 C21 114.2(4) . . ?
C19 C20 H20A 108.7 . . ?
C21 C20 H20A 108.7 . . ?
C19 C20 H20B 108.7 . . ?
C21 C20 H20B 108.7 . . ?
H20A C20 H20B 107.6 . . ?
C22 C21 C20 111.2(3) . . ?
C22 C21 H21A 109.4 . . ?
C20 C21 H21A 109.4 . . ?
C22 C21 H21B 109.4 . . ?
C20 C21 H21B 109.4 . . ?
H21A C21 H21B 108.0 . . ?
N5 C22 C21 114.5(3) . . ?
N5 C22 H22A 108.6 . . ?
C21 C22 H22A 108.6 . . ?
N5 C22 H22B 108.6 . . ?
C21 C22 H22B 108.6 . . ?
H22A C22 H22B 107.6 . . ?
C24 C23 N5 115.1(3) . . ?
C24 C23 H23A 108.5 . . ?
N5 C23 H23A 108.5 . . ?
C24 C23 H23B 108.5 . . ?
N5 C23 H23B 108.5 . . ?
H23A C23 H23B 107.5 . . ?
C23 C24 C25 110.8(3) . . ?
C23 C24 H24A 109.5 . . ?
C25 C24 H24A 109.5 . . ?
C23 C24 H24B 109.5 . . ?
C25 C24 H24B 109.5 . . ?
H24A C24 H24B 108.1 . . ?
C26 C25 C24 112.3(3) . . ?
C26 C25 H25A 109.2 . . ?
C24 C25 H25A 109.2 . . ?
C26 C25 H25B 109.2 . . ?
C24 C25 H25B 109.2 . . ?
H25A C25 H25B 107.9 . . ?
C25 C26 H26A 109.5 . . ?
C25 C26 H26B 109.5 . . ?
H26A C26 H26B 109.5 . . ?
C25 C26 H26C 109.5 . . ?
H26A C26 H26C 109.5 . . ?
H26B C26 H26C 109.5 . . ?
N5 C27 C28 114.2(3) . . ?
N5 C27 H27A 108.7 . . ?
C28 C27 H27A 108.7 . . ?
N5 C27 H27B 108.7 . . ?
C28 C27 H27B 108.7 . . ?
H27A C27 H27B 107.6 . . ?
C29 C28 C27 112.3(3) . . ?
C29 C28 H28A 109.1 . . ?
C27 C28 H28A 109.1 . . ?
C29 C28 H28B 109.1 . . ?
C27 C28 H28B 109.1 . . ?
H28A C28 H28B 107.9 . . ?
C30 C29 C28 114.1(4) . . ?
C30 C29 H29A 108.7 . . ?
C28 C29 H29A 108.7 . . ?
C30 C29 H29B 108.7 . . ?
C28 C29 H29B 108.7 . . ?
H29A C29 H29B 107.6 . . ?
C29 C30 H30A 109.5 . . ?
C29 C30 H30B 109.5 . . ?
H30A C30 H30B 109.5 . . ?
C29 C30 H30C 109.5 . . ?
H30A C30 H30C 109.5 . . ?
H30B C30 H30C 109.5 . . ?
C32 C31 N5 113.9(3) . . ?
C32 C31 H31A 108.8 . . ?
N5 C31 H31A 108.8 . . ?
C32 C31 H31B 108.8 . . ?
N5 C31 H31B 108.8 . . ?
H31A C31 H31B 107.7 . . ?
C31 C32 C33 112.9(3) . . ?
C31 C32 H32A 109.0 . . ?
C33 C32 H32A 109.0 . . ?
C31 C32 H32B 109.0 . . ?
C33 C32 H32B 109.0 . . ?
H32A C32 H32B 107.8 . . ?
C34 C33 C32 110.8(3) . . ?
C34 C33 H33A 109.5 . . ?
C32 C33 H33A 109.5 . . ?
C34 C33 H33B 109.5 . . ?
C32 C33 H33B 109.5 . . ?
H33A C33 H33B 108.1 . . ?
C33 C34 H34A 109.5 . . ?
C33 C34 H34B 109.5 . . ?
H34A C34 H34B 109.5 . . ?
C33 C34 H34C 109.5 . . ?
H34A C34 H34C 109.5 . . ?
H34B C34 H34C 109.5 . . ?
C36 C35 N6 115.0(3) . . ?
C36 C35 H35A 108.5 . . ?
N6 C35 H35A 108.5 . . ?
C36 C35 H35B 108.5 . . ?
N6 C35 H35B 108.5 . . ?
H35A C35 H35B 107.5 . . ?
C35 C36 C37 109.6(4) . . ?
C35 C36 H36A 109.8 . . ?
C37 C36 H36A 109.8 . . ?
C35 C36 H36B 109.8 . . ?
C37 C36 H36B 109.8 . . ?
H36A C36 H36B 108.2 . . ?
C38 C37 C36 114.2(4) . . ?
C38 C37 H37A 108.7 . . ?
C36 C37 H37A 108.7 . . ?
C38 C37 H37B 108.7 . . ?
C36 C37 H37B 108.7 . . ?
H37A C37 H37B 107.6 . . ?
C37 C38 H38A 109.5 . . ?
C37 C38 H38B 109.5 . . ?
H38A C38 H38B 109.5 . . ?
C37 C38 H38C 109.5 . . ?
H38A C38 H38C 109.5 . . ?
H38B C38 H38C 109.5 . . ?
N6 C39 C40 115.8(3) . . ?
N6 C39 H39A 108.3 . . ?
C40 C39 H39A 108.3 . . ?
N6 C39 H39B 108.3 . . ?
C40 C39 H39B 108.3 . . ?
H39A C39 H39B 107.4 . . ?
C39 C40 C41 107.7(3) . . ?
C39 C40 H40A 110.2 . . ?
C41 C40 H40A 110.2 . . ?
C39 C40 H40B 110.2 . . ?
C41 C40 H40B 110.2 . . ?
H40A C40 H40B 108.5 . . ?
C42 C41 C40 114.2(4) . . ?
C42 C41 H41A 108.7 . . ?
C40 C41 H41A 108.7 . . ?
C42 C41 H41B 108.7 . . ?
C40 C41 H41B 108.7 . . ?
H41A C41 H41B 107.6 . . ?
C41 C42 H42A 109.5 . . ?
C41 C42 H42B 109.5 . . ?
H42A C42 H42B 109.5 . . ?
C41 C42 H42C 109.5 . . ?
H42A C42 H42C 109.5 . . ?
H42B C42 H42C 109.5 . . ?
N6 C43 C44 115.2(3) . . ?
N6 C43 H43A 108.5 . . ?
C44 C43 H43A 108.5 . . ?
N6 C43 H43B 108.5 . . ?
C44 C43 H43B 108.5 . . ?
H43A C43 H43B 107.5 . . ?
C43 C44 C45 110.7(3) . . ?
C43 C44 H44A 109.5 . . ?
C45 C44 H44A 109.5 . . ?
C43 C44 H44B 109.5 . . ?
C45 C44 H44B 109.5 . . ?
H44A C44 H44B 108.1 . . ?
C46 C45 C44 112.5(4) . . ?
C46 C45 H45A 109.1 . . ?
C44 C45 H45A 109.1 . . ?
C46 C45 H45B 109.1 . . ?
C44 C45 H45B 109.1 . . ?
H45A C45 H45B 107.8 . . ?
C45 C46 H46A 109.5 . . ?
C45 C46 H46B 109.5 . . ?
H46A C46 H46B 109.5 . . ?
C45 C46 H46C 109.5 . . ?
H46A C46 H46C 109.5 . . ?
H46B C46 H46C 109.5 . . ?
C48 C47 N6 115.4(3) . . ?
C48 C47 H47A 108.4 . . ?
N6 C47 H47A 108.4 . . ?
C48 C47 H47B 108.4 . . ?
N6 C47 H47B 108.4 . . ?
H47A C47 H47B 107.5 . . ?
C47 C48 C49 111.0(3) . . ?
C47 C48 H48A 109.4 . . ?
C49 C48 H48A 109.4 . . ?
C47 C48 H48B 109.4 . . ?
C49 C48 H48B 109.4 . . ?
H48A C48 H48B 108.0 . . ?
C50 C49 C48 110.9(3) . . ?
C50 C49 H49A 109.5 . . ?
C48 C49 H49A 109.5 . . ?
C50 C49 H49B 109.5 . . ?
C48 C49 H49B 109.5 . . ?
H49A C49 H49B 108.0 . . ?
C49 C50 H50A 109.5 . . ?
C49 C50 H50B 109.5 . . ?
H50A C50 H50B 109.5 . . ?
C49 C50 H50C 109.5 . . ?
H50A C50 H50C 109.5 . . ?
H50B C50 H50C 109.5 . . ?
C52 C51 N3 115.5(3) . . ?
C52 C51 H51A 108.4 . . ?
N3 C51 H51A 108.4 . . ?
C52 C51 H51B 108.4 . . ?
N3 C51 H51B 108.4 . . ?
H51A C51 H51B 107.5 . . ?
C51 C52 C53 110.8(3) . . ?
C51 C52 H52A 109.5 . . ?
C53 C52 H52A 109.5 . . ?
C51 C52 H52B 109.5 . . ?
C53 C52 H52B 109.5 . . ?
H52A C52 H52B 108.1 . . ?
C54 C53 C52 114.3(4) . . ?
C54 C53 H53A 108.7 . . ?
C52 C53 H53A 108.7 . . ?
C54 C53 H53B 108.7 . . ?
C52 C53 H53B 108.7 . . ?
H53A C53 H53B 107.6 . . ?
C53 C54 H54A 109.5 . . ?
C53 C54 H54B 109.5 . . ?
H54A C54 H54B 109.5 . . ?
C53 C54 H54C 109.5 . . ?
H54A C54 H54C 109.5 . . ?
H54B C54 H54C 109.5 . . ?
C56 C55 N3 116.3(3) . . ?
C56 C55 H55A 108.2 . . ?
N3 C55 H55A 108.2 . . ?
C56 C55 H55B 108.2 . . ?
N3 C55 H55B 108.2 . . ?
H55A C55 H55B 107.4 . . ?
C55 C56 C57 110.7(4) . . ?
C55 C56 H56A 109.5 . . ?
C57 C56 H56A 109.5 . . ?
C55 C56 H56B 109.5 . . ?
C57 C56 H56B 109.5 . . ?
H56A C56 H56B 108.1 . . ?
C58 C57 C56 118.6(5) . . ?
C58 C57 H57A 107.7 . . ?
C56 C57 H57A 107.7 . . ?
C58 C57 H57B 107.7 . . ?
C56 C57 H57B 107.7 . . ?
H57A C57 H57B 107.1 . . ?
C57 C58 H58A 109.5 . . ?
C57 C58 H58B 109.5 . . ?
H58A C58 H58B 109.5 . . ?
C57 C58 H58C 109.5 . . ?
H58A C58 H58C 109.5 . . ?
H58B C58 H58C 109.5 . . ?
C60 C59 N3 115.8(3) . . ?
C60 C59 H59A 108.3 . . ?
N3 C59 H59A 108.3 . . ?
C60 C59 H59B 108.3 . . ?
N3 C59 H59B 108.3 . . ?
H59A C59 H59B 107.4 . . ?
C59 C60 C61 111.0(4) . . ?
C59 C60 H60A 109.4 . . ?
C61 C60 H60A 109.4 . . ?
C59 C60 H60B 109.4 . . ?
C61 C60 H60B 109.4 . . ?
H60A C60 H60B 108.0 . . ?
C62 C61 C60 113.6(4) . . ?
C62 C61 H61A 108.9 . . ?
C60 C61 H61A 108.9 . . ?
C62 C61 H61B 108.9 . . ?
C60 C61 H61B 108.9 . . ?
H61A C61 H61B 107.7 . . ?
C61 C62 H62A 109.5 . . ?
C61 C62 H62B 109.5 . . ?
H62A C62 H62B 109.5 . . ?
C61 C62 H62C 109.5 . . ?
H62A C62 H62C 109.5 . . ?
H62B C62 H62C 109.5 . . ?
N3 C63 C64 117.4(3) . . ?
N3 C63 H63A 107.9 . . ?
C64 C63 H63A 107.9 . . ?
N3 C63 H63B 107.9 . . ?
C64 C63 H63B 107.9 . . ?
H63A C63 H63B 107.2 . . ?
C63 C64 C65 107.9(3) . . ?
C63 C64 H64A 110.1 . . ?
C65 C64 H64A 110.1 . . ?
C63 C64 H64B 110.1 . . ?
C65 C64 H64B 110.1 . . ?
H64A C64 H64B 108.4 . . ?
C64 C65 C66 113.8(3) . . ?
C64 C65 H65A 108.8 . . ?
C66 C65 H65A 108.8 . . ?
C64 C65 H65B 108.8 . . ?
C66 C65 H65B 108.8 . . ?
H65A C65 H65B 107.7 . . ?
C65 C66 H66A 109.5 . . ?
C65 C66 H66B 109.5 . . ?
H66A C66 H66B 109.5 . . ?
C65 C66 H66C 109.5 . . ?
H66A C66 H66C 109.5 . . ?
H66B C66 H66C 109.5 . . ?
C68 C67 H67A 109.5 . . ?
C68 C67 H67B 109.5 . . ?
H67A C67 H67B 109.5 . . ?
C68 C67 H67C 109.5 . . ?
H67A C67 H67C 109.5 . . ?
H67B C67 H67C 109.5 . . ?
N7 C68 C67 178.9(5) . . ?
C70 C69 N10 115.1(3) . . ?
C70 C69 H69A 108.5 . . ?
N10 C69 H69A 108.5 . . ?
C70 C69 H69B 108.5 . . ?
N10 C69 H69B 108.5 . . ?
H69A C69 H69B 107.5 . . ?
C69 C70 C71 111.6(3) . . ?
C69 C70 H70A 109.3 . . ?
C71 C70 H70A 109.3 . . ?
C69 C70 H70B 109.3 . . ?
C71 C70 H70B 109.3 . . ?
H70A C70 H70B 108.0 . . ?
C72 C71 C70 111.0(3) . . ?
C72 C71 H71A 109.4 . . ?
C70 C71 H71A 109.4 . . ?
C72 C71 H71B 109.4 . . ?
C70 C71 H71B 109.4 . . ?
H71A C71 H71B 108.0 . . ?
C71 C72 H72A 109.5 . . ?
C71 C72 H72B 109.5 . . ?
H72A C72 H72B 109.5 . . ?
C71 C72 H72C 109.5 . . ?
H72A C72 H72C 109.5 . . ?
H72B C72 H72C 109.5 . . ?
N10 C73 C74 116.0(3) . . ?
N10 C73 H73A 108.3 . . ?
C74 C73 H73A 108.3 . . ?
N10 C73 H73B 108.3 . . ?
C74 C73 H73B 108.3 . . ?
H73A C73 H73B 107.4 . . ?
C75 C74 C73 110.0(3) . . ?
C75 C74 H74A 109.7 . . ?
C73 C74 H74A 109.7 . . ?
C75 C74 H74B 109.7 . . ?
C73 C74 H74B 109.7 . . ?
H74A C74 H74B 108.2 . . ?
C74 C75 C76 113.0(4) . . ?
C74 C75 H75A 109.0 . . ?
C76 C75 H75A 109.0 . . ?
C74 C75 H75B 109.0 . . ?
C76 C75 H75B 109.0 . . ?
H75A C75 H75B 107.8 . . ?
C75 C76 H76A 109.5 . . ?
C75 C76 H76B 109.5 . . ?
H76A C76 H76B 109.5 . . ?
C75 C76 H76C 109.5 . . ?
H76A C76 H76C 109.5 . . ?
H76B C76 H76C 109.5 . . ?
C78 C77 N10 115.7(3) . . ?
C78 C77 H77A 108.4 . . ?
N10 C77 H77A 108.4 . . ?
C78 C77 H77B 108.4 . . ?
N10 C77 H77B 108.4 . . ?
H77A C77 H77B 107.4 . . ?
C77 C78 C79 109.5(3) . . ?
C77 C78 H78A 109.8 . . ?
C79 C78 H78A 109.8 . . ?
C77 C78 H78B 109.8 . . ?
C79 C78 H78B 109.8 . . ?
H78A C78 H78B 108.2 . . ?
C80 C79 C78 112.6(3) . . ?
C80 C79 H79A 109.1 . . ?
C78 C79 H79A 109.1 . . ?
C80 C79 H79B 109.1 . . ?
C78 C79 H79B 109.1 . . ?
H79A C79 H79B 107.8 . . ?
C79 C80 H80A 109.5 . . ?
C79 C80 H80B 109.5 . . ?
H80A C80 H80B 109.5 . . ?
C79 C80 H80C 109.5 . . ?
H80A C80 H80C 109.5 . . ?
H80B C80 H80C 109.5 . . ?
N10 C81 C82 114.9(3) . . ?
N10 C81 H81A 108.5 . . ?
C82 C81 H81A 108.5 . . ?
N10 C81 H81B 108.5 . . ?
C82 C81 H81B 108.5 . . ?
H81A C81 H81B 107.5 . . ?
C83 C82 C81 110.1(3) . . ?
C83 C82 H82A 109.6 . . ?
C81 C82 H82A 109.6 . . ?
C83 C82 H82B 109.6 . . ?
C81 C82 H82B 109.6 . . ?
H82A C82 H82B 108.2 . . ?
C82 C83 C84 112.2(3) . . ?
C82 C83 H83A 109.2 . . ?
C84 C83 H83A 109.2 . . ?
C82 C83 H83B 109.2 . . ?
C84 C83 H83B 109.2 . . ?
H83A C83 H83B 107.9 . . ?
C83 C84 H84A 109.5 . . ?
C83 C84 H84B 109.5 . . ?
H84A C84 H84B 109.5 . . ?
C83 C84 H84C 109.5 . . ?
H84A C84 H84C 109.5 . . ?
H84B C84 H84C 109.5 . . ?
C86 C85 N8 116.0(3) . . ?
C86 C85 H85A 108.3 . . ?
N8 C85 H85A 108.3 . . ?
C86 C85 H85B 108.3 . . ?
N8 C85 H85B 108.3 . . ?
H85A C85 H85B 107.4 . . ?
C85 C86 C87 110.5(3) . . ?
C85 C86 H86A 109.6 . . ?
C87 C86 H86A 109.6 . . ?
C85 C86 H86B 109.6 . . ?
C87 C86 H86B 109.6 . . ?
H86A C86 H86B 108.1 . . ?
C88 C87 C86 113.7(4) . . ?
C88 C87 H87A 108.8 . . ?
C86 C87 H87A 108.8 . . ?
C88 C87 H87B 108.8 . . ?
C86 C87 H87B 108.8 . . ?
H87A C87 H87B 107.7 . . ?
C87 C88 H88A 109.5 . . ?
C87 C88 H88B 109.5 . . ?
H88A C88 H88B 109.5 . . ?
C87 C88 H88C 109.5 . . ?
H88A C88 H88C 109.5 . . ?
H88B C88 H88C 109.5 . . ?
C90 C89 N8 117.7(3) . . ?
C90 C89 H89A 107.9 . . ?
N8 C89 H89A 107.9 . . ?
C90 C89 H89B 107.9 . . ?
N8 C89 H89B 107.9 . . ?
H89A C89 H89B 107.2 . . ?
C89 C90 C91 110.2(3) . . ?
C89 C90 H90A 109.6 . . ?
C91 C90 H90A 109.6 . . ?
C89 C90 H90B 109.6 . . ?
C91 C90 H90B 109.6 . . ?
H90A C90 H90B 108.1 . . ?
C90 C91 C92 112.0(3) . . ?
C90 C91 H91A 109.2 . . ?
C92 C91 H91A 109.2 . . ?
C90 C91 H91B 109.2 . . ?
C92 C91 H91B 109.2 . . ?
H91A C91 H91B 107.9 . . ?
C91 C92 H92A 109.5 . . ?
C91 C92 H92B 109.5 . . ?
H92A C92 H92B 109.5 . . ?
C91 C92 H92C 109.5 . . ?
H92A C92 H92C 109.5 . . ?
H92B C92 H92C 109.5 . . ?
N8 C93 C94 117.2(3) . . ?
N8 C93 H93A 108.0 . . ?
C94 C93 H93A 108.0 . . ?
N8 C93 H93B 108.0 . . ?
C94 C93 H93B 108.0 . . ?
H93A C93 H93B 107.2 . . ?
C93 C94 C95 108.4(3) . . ?
C93 C94 H94A 110.0 . . ?
C95 C94 H94A 110.0 . . ?
C93 C94 H94B 110.0 . . ?
C95 C94 H94B 110.0 . . ?
H94A C94 H94B 108.4 . . ?
C96 C95 C94 113.3(3) . . ?
C96 C95 H95A 108.9 . . ?
C94 C95 H95A 108.9 . . ?
C96 C95 H95B 108.9 . . ?
C94 C95 H95B 108.9 . . ?
H95A C95 H95B 107.7 . . ?
C95 C96 H96A 109.5 . . ?
C95 C96 H96B 109.5 . . ?
H96A C96 H96B 109.5 . . ?
C95 C96 H96C 109.5 . . ?
H96A C96 H96C 109.5 . . ?
H96B C96 H96C 109.5 . . ?
N8 C97 C98 115.0(3) . . ?
N8 C97 H97A 108.5 . . ?
C98 C97 H97A 108.5 . . ?
N8 C97 H97B 108.5 . . ?
C98 C97 H97B 108.5 . . ?
H97A C97 H97B 107.5 . . ?
C97 C98 C99 109.7(3) . . ?
C97 C98 H98A 109.7 . . ?
C99 C98 H98A 109.7 . . ?
C97 C98 H98B 109.7 . . ?
C99 C98 H98B 109.7 . . ?
H98A C98 H98B 108.2 . . ?
C100 C99 C98 112.4(3) . . ?
C100 C99 H99A 109.1 . . ?
C98 C99 H99A 109.1 . . ?
C100 C99 H99B 109.1 . . ?
C98 C99 H99B 109.1 . . ?
H99A C99 H99B 107.9 . . ?
C99 C100 H10C 109.5 . . ?
C99 C100 H10D 109.5 . . ?
H10C C100 H10D 109.5 . . ?
C99 C100 H10E 109.5 . . ?
H10C C100 H10E 109.5 . . ?
H10D C100 H10E 109.5 . . ?
C4 N1 C9 107.4(3) . . ?
C4 N1 C13 110.8(3) . . ?
C9 N1 C13 110.8(3) . . ?
C4 N1 C5 110.7(3) . . ?
C9 N1 C5 110.3(3) . . ?
C13 N1 C5 107.0(3) . . ?
O14 N2 O16 121.7(3) . . ?
O14 N2 O15 119.6(3) . . ?
O16 N2 O15 118.8(3) . . ?
O14 N2 Na1 174.5(3) . . ?
O16 N2 Na1 57.65(18) . . ?
O15 N2 Na1 61.37(19) . . ?
O14 N2 Na2 61.58(19) . . ?
O16 N2 Na2 176.2(3) . . ?
O15 N2 Na2 58.07(18) . . ?
Na1 N2 Na2 119.35(12) . . ?
C59 N3 C63 105.2(3) . . ?
C59 N3 C51 111.2(3) . . ?
C63 N3 C51 111.2(3) . . ?
C59 N3 C55 111.4(3) . . ?
C63 N3 C55 113.1(3) . . ?
C51 N3 C55 104.8(3) . . ?
C22 N5 C23 106.5(3) . . ?
C22 N5 C27 110.2(3) . . ?
C23 N5 C27 110.9(3) . . ?
C22 N5 C31 111.3(3) . . ?
C23 N5 C31 110.1(3) . . ?
C27 N5 C31 107.8(3) . . ?
C39 N6 C43 112.0(3) . . ?
C39 N6 C35 110.9(3) . . ?
C43 N6 C35 106.2(3) . . ?
C39 N6 C47 106.7(3) . . ?
C43 N6 C47 110.5(3) . . ?
C35 N6 C47 110.6(3) . . ?
C97 N8 C93 110.5(3) . . ?
C97 N8 C89 109.9(3) . . ?
C93 N8 C89 108.1(3) . . ?
C97 N8 C85 112.2(3) . . ?
C93 N8 C85 105.7(3) . . ?
C89 N8 C85 110.5(3) . . ?
O42 N9 O40 121.3(3) . . ?
O42 N9 O41 119.4(3) . . ?
O40 N9 O41 119.3(3) . . ?
O42 N9 Na3 59.16(19) . . ?
O40 N9 Na3 178.4(3) . . ?
O41 N9 Na3 60.32(19) . . ?
O42 N9 Na4 175.8(3) . . ?
O40 N9 Na4 57.0(2) . . ?
O41 N9 Na4 62.44(19) . . ?
Na3 N9 Na4 122.71(12) . . ?
C81 N10 C77 110.9(3) . . ?
C81 N10 C73 106.4(3) . . ?
C77 N10 C73 111.3(3) . . ?
C81 N10 C69 111.1(3) . . ?
C77 N10 C69 106.7(3) . . ?
C73 N10 C69 110.5(3) . . ?
Mo1 O1 Mo3 115.84(11) . 2_677 ?
Mo1 O2 Mo2 109.58(11) . . ?
Mo1 O2 Mo4 109.84(10) . 2_677 ?
Mo2 O2 Mo4 103.98(10) . 2_677 ?
Mo2 O4 Mo3 116.72(11) . . ?
Mo2 O5 Na2 125.98(13) . . ?
Mo1 O6 Mo4 92.43(8) . . ?
Mo1 O6 Mo1 104.64(9) . 2_677 ?
Mo4 O6 Mo1 97.54(8) . 2_677 ?
Mo1 O6 Mo2 91.75(8) . . ?
Mo4 O6 Mo2 162.94(11) . . ?
Mo1 O6 Mo2 97.38(8) 2_677 . ?
Mo1 O6 Mo3 163.93(11) . . ?
Mo4 O6 Mo3 86.12(7) . . ?
Mo1 O6 Mo3 91.40(7) 2_677 . ?
Mo2 O6 Mo3 85.31(7) . . ?
Mo1 O7 Na2 120.52(12) . . ?
Mo1 O8 Mo4 108.61(11) . . ?
Mo1 O8 Mo2 110.71(10) . 2_677 ?
Mo4 O8 Mo2 103.37(10) . 2_677 ?
Mo4 O10 Na2 125.88(13) . . ?
Mo4 O11 Mo3 115.77(12) . . ?
Mo3 O12 Na2 125.55(13) . . ?
N2 O14 Na2 92.3(2) . . ?
N2 O15 Na2 95.5(2) . . ?
N2 O15 Na1 92.0(2) . . ?
Na2 O15 Na1 171.70(14) . . ?
N2 O16 Na1 95.9(2) . . ?
Mo5 O17 Na1 124.85(13) . . ?
Mo6 O18 Na1 125.10(13) . . ?
Mo7 O19 Na1 124.40(13) . . ?
Mo8 O20 Na1 118.54(12) . . ?
Mo8 O22 Mo7 108.73(10) . . ?
Mo8 O22 Mo6 110.56(11) . 2_676 ?
Mo7 O22 Mo6 103.21(10) . 2_676 ?
Mo8 O23 Mo5 115.81(11) . 2_676 ?
Mo8 O24 Mo6 108.72(11) . . ?
Mo8 O24 Mo7 110.89(10) . 2_676 ?
Mo6 O24 Mo7 103.49(10) . 2_676 ?
Mo8 O25 Mo8 104.69(9) . 2_676 ?
Mo8 O25 Mo6 92.14(9) . . ?
Mo8 O25 Mo6 97.52(9) 2_676 . ?
Mo8 O25 Mo7 92.04(8) . . ?
Mo8 O25 Mo7 97.49(8) 2_676 . ?
Mo6 O25 Mo7 162.85(11) . . ?
Mo8 O25 Mo5 163.73(11) . . ?
Mo8 O25 Mo5 91.59(8) 2_676 . ?
Mo6 O25 Mo5 85.78(7) . . ?
Mo7 O25 Mo5 85.56(8) . . ?
Mo7 O26 Mo5 116.23(12) . . ?
Mo6 O28 Mo5 115.93(12) . . ?
Mo11 O31 Mo9 116.35(12) . . ?
Mo12 O32 Mo11 108.57(11) . . ?
Mo12 O32 Mo10 110.57(11) . 2_566 ?
Mo11 O32 Mo10 103.20(10) . 2_566 ?
Mo12 O34 Mo12 104.57(10) . 2_566 ?
Mo12 O34 Mo11 92.44(8) . . ?
Mo12 O34 Mo11 97.41(9) 2_566 . ?
Mo12 O34 Mo10 92.31(8) . . ?
Mo12 O34 Mo10 97.06(8) 2_566 . ?
Mo11 O34 Mo10 163.11(12) . . ?
Mo12 O34 Mo9 164.01(12) . . ?
Mo12 O34 Mo9 91.42(8) 2_566 . ?
Mo11 O34 Mo9 85.37(7) . . ?
Mo10 O34 Mo9 85.61(7) . . ?
Mo10 O35 Mo9 117.25(12) . . ?
Mo12 O36 Mo9 116.75(12) . 2_566 ?
Mo11 O37 Na4 125.03(13) . . ?
Mo9 O38 Na4 123.35(13) . . ?
N9 O40 Na4 96.7(2) . . ?
N9 O41 Na3 93.2(2) . . ?
N9 O41 Na4 91.1(2) . . ?
Na3 O41 Na4 175.20(14) . . ?
N9 O42 Na3 94.5(2) . . ?
Mo16 O43 Na3 126.03(13) . . ?
Mo16 O44 Mo13 116.24(12) . . ?
Mo13 O45 Na3 126.60(13) . . ?
Mo14 O47 Mo13 115.99(12) . . ?
Mo14 O48 Na3 125.45(14) . . ?
Mo15 O50 Mo16 109.54(12) . . ?
Mo15 O50 Mo14 110.02(10) . 2_565 ?
Mo16 O50 Mo14 103.40(10) . 2_565 ?
Mo15 O51 Na3 119.73(13) . . ?
Mo15 O52 Mo13 116.16(11) . 2_565 ?
Mo15 O53 Mo14 108.78(11) . . ?
Mo15 O53 Mo16 110.69(11) . 2_565 ?
Mo14 O53 Mo16 103.20(10) . 2_565 ?
Mo15 O55 Mo15 104.71(9) . 2_565 ?
Mo15 O55 Mo14 92.67(8) . . ?
Mo15 O55 Mo14 97.30(8) 2_565 . ?
Mo15 O55 Mo16 92.05(8) . . ?
Mo15 O55 Mo16 97.03(8) 2_565 . ?
Mo14 O55 Mo16 163.25(11) . . ?
Mo15 O55 Mo13 163.81(11) . . ?
Mo15 O55 Mo13 91.46(8) 2_565 . ?
Mo14 O55 Mo13 85.97(8) . . ?
Mo16 O55 Mo13 85.03(7) . . ?
Mo12 O56 Mo10 108.75(11) . . ?
Mo12 O56 Mo11 110.85(11) . 2_566 ?
Mo10 O56 Mo11 103.43(10) . 2_566 ?
Mo10 O57 Na4 123.38(13) . . ?
Mo12 O58 Na4 117.76(12) . . ?
O7 Mo1 O1 105.81(11) . . ?
O7 Mo1 O2 101.06(11) . . ?
O1 Mo1 O2 96.53(10) . . ?
O7 Mo1 O8 100.38(11) . . ?
O1 Mo1 O8 97.19(10) . . ?
O2 Mo1 O8 150.27(9) . . ?
O7 Mo1 O6 96.49(10) . . ?
O1 Mo1 O6 157.70(10) . . ?
O2 Mo1 O6 78.79(9) . . ?
O8 Mo1 O6 78.53(9) . . ?
O7 Mo1 O6 171.84(10) . 2_677 ?
O1 Mo1 O6 82.35(10) . 2_677 ?
O2 Mo1 O6 77.80(9) . 2_677 ?
O8 Mo1 O6 78.05(9) . 2_677 ?
O6 Mo1 O6 75.36(9) . 2_677 ?
O7 Mo1 Mo4 88.41(9) . . ?
O1 Mo1 Mo4 133.50(8) . . ?
O2 Mo1 Mo4 124.44(7) . . ?
O8 Mo1 Mo4 36.31(7) . . ?
O6 Mo1 Mo4 45.67(6) . . ?
O6 Mo1 Mo4 85.70(6) 2_677 . ?
O7 Mo1 Na2 35.50(9) . . ?
O1 Mo1 Na2 141.28(8) . . ?
O2 Mo1 Na2 92.20(7) . . ?
O8 Mo1 Na2 93.39(7) . . ?
O6 Mo1 Na2 61.01(6) . . ?
O6 Mo1 Na2 136.36(6) 2_677 . ?
Mo4 Mo1 Na2 65.14(2) . . ?
O3 Mo2 O5 105.42(12) . . ?
O3 Mo2 O4 101.88(11) . . ?
O5 Mo2 O4 100.19(11) . . ?
O3 Mo2 O2 101.60(11) . . ?
O5 Mo2 O2 97.45(11) . . ?
O4 Mo2 O2 145.54(10) . . ?
O3 Mo2 O8 92.44(11) . 2_677 ?
O5 Mo2 O8 160.87(10) . 2_677 ?
O4 Mo2 O8 82.36(9) . 2_677 ?
O2 Mo2 O8 71.78(9) . 2_677 ?
O3 Mo2 O6 163.48(11) . . ?
O5 Mo2 O6 90.89(10) . . ?
O4 Mo2 O6 77.23(9) . . ?
O2 Mo2 O6 73.11(8) . . ?
O8 Mo2 O6 71.06(8) 2_677 . ?
O3 Mo2 Na2 137.10(10) . . ?
O5 Mo2 Na2 31.70(9) . . ?
O4 Mo2 Na2 89.85(8) . . ?
O2 Mo2 Na2 89.86(7) . . ?
O8 Mo2 Na2 130.22(6) 2_677 . ?
O6 Mo2 Na2 59.29(6) . . ?
O13 Mo3 O12 105.14(12) . . ?
O13 Mo3 O4 102.80(11) . . ?
O12 Mo3 O4 97.90(11) . . ?
O13 Mo3 O11 102.83(11) . . ?
O12 Mo3 O11 97.62(11) . . ?
O4 Mo3 O11 145.26(10) . . ?
O13 Mo3 O1 94.19(11) . 2_677 ?
O12 Mo3 O1 160.67(10) . 2_677 ?
O4 Mo3 O1 77.86(9) . 2_677 ?
O11 Mo3 O1 77.24(9) . 2_677 ?
O13 Mo3 O6 164.59(11) . . ?
O12 Mo3 O6 90.27(10) . . ?
O4 Mo3 O6 74.64(9) . . ?
O11 Mo3 O6 74.40(9) . . ?
O1 Mo3 O6 70.40(8) 2_677 . ?
O13 Mo3 Na2 137.34(9) . . ?
O12 Mo3 Na2 32.20(9) . . ?
O4 Mo3 Na2 88.18(7) . . ?
O11 Mo3 Na2 88.65(7) . . ?
O1 Mo3 Na2 128.47(6) 2_677 . ?
O6 Mo3 Na2 58.08(6) . . ?
O9 Mo4 O10 105.60(13) . . ?
O9 Mo4 O11 101.65(11) . . ?
O10 Mo4 O11 100.60(11) . . ?
O9 Mo4 O8 100.46(11) . . ?
O10 Mo4 O8 95.89(11) . . ?
O11 Mo4 O8 147.59(10) . . ?
O9 Mo4 O2 91.68(11) . 2_677 ?
O10 Mo4 O2 160.64(10) . 2_677 ?
O11 Mo4 O2 83.97(9) . 2_677 ?
O8 Mo4 O2 71.97(9) . 2_677 ?
O9 Mo4 O6 163.50(11) . . ?
O10 Mo4 O6 90.51(10) . . ?
O11 Mo4 O6 78.33(9) . . ?
O8 Mo4 O6 73.80(9) . . ?
O2 Mo4 O6 71.86(8) 2_677 . ?
O9 Mo4 Mo1 135.37(9) . . ?
O10 Mo4 Mo1 82.54(8) . . ?
O11 Mo4 Mo1 120.22(7) . . ?
O8 Mo4 Mo1 35.08(6) . . ?
O2 Mo4 Mo1 78.97(6) 2_677 . ?
O6 Mo4 Mo1 41.90(6) . . ?
O9 Mo4 Na2 137.49(10) . . ?
O10 Mo4 Na2 31.95(9) . . ?
O11 Mo4 Na2 89.52(8) . . ?
O8 Mo4 Na2 89.97(7) . . ?
O2 Mo4 Na2 130.51(6) 2_677 . ?
O6 Mo4 Na2 58.80(6) . . ?
Mo1 Mo4 Na2 62.49(2) . . ?
O27 Mo5 O17 104.62(12) . . ?
O27 Mo5 O26 102.79(12) . . ?
O17 Mo5 O26 98.50(11) . . ?
O27 Mo5 O28 102.03(12) . . ?
O17 Mo5 O28 97.61(11) . . ?
O26 Mo5 O28 145.78(10) . . ?
O27 Mo5 O23 93.74(11) . 2_676 ?
O17 Mo5 O23 161.61(10) . 2_676 ?
O26 Mo5 O23 77.97(10) . 2_676 ?
O28 Mo5 O23 77.26(9) . 2_676 ?
O27 Mo5 O25 164.36(11) . . ?
O17 Mo5 O25 91.01(10) . . ?
O26 Mo5 O25 75.04(9) . . ?
O28 Mo5 O25 74.69(9) . . ?
O23 Mo5 O25 70.62(8) 2_676 . ?
O27 Mo5 Na1 136.89(9) . . ?
O17 Mo5 Na1 32.28(8) . . ?
O26 Mo5 Na1 88.21(8) . . ?
O28 Mo5 Na1 89.54(7) . . ?
O23 Mo5 Na1 129.37(6) 2_676 . ?
O25 Mo5 Na1 58.75(6) . . ?
O29 Mo6 O18 105.29(12) . . ?
O29 Mo6 O28 103.51(12) . . ?
O18 Mo6 O28 100.57(11) . . ?
O29 Mo6 O24 99.85(11) . . ?
O18 Mo6 O24 97.15(11) . . ?
O28 Mo6 O24 145.62(10) . . ?
O29 Mo6 O22 92.38(11) . 2_676 ?
O18 Mo6 O22 160.82(10) . 2_676 ?
O28 Mo6 O22 82.08(9) . 2_676 ?
O24 Mo6 O22 72.02(9) . 2_676 ?
O29 Mo6 O25 163.51(11) . . ?
O18 Mo6 O25 90.56(10) . . ?
O28 Mo6 O25 77.42(9) . . ?
O24 Mo6 O25 73.16(9) . . ?
O22 Mo6 O25 71.34(8) 2_676 . ?
O29 Mo6 Na1 137.70(9) . . ?
O18 Mo6 Na1 32.44(9) . . ?
O28 Mo6 Na1 88.88(8) . . ?
O24 Mo6 Na1 90.58(7) . . ?
O22 Mo6 Na1 129.66(6) 2_676 . ?
O25 Mo6 Na1 58.36(6) . . ?
O21 Mo7 O19 105.32(12) . . ?
O21 Mo7 O26 102.71(11) . . ?
O19 Mo7 O26 100.26(11) . . ?
O21 Mo7 O22 100.39(11) . . ?
O19 Mo7 O22 96.89(11) . . ?
O26 Mo7 O22 146.30(10) . . ?
O21 Mo7 O24 91.78(11) . 2_676 ?
O19 Mo7 O24 161.27(10) . 2_676 ?
O26 Mo7 O24 82.98(9) . 2_676 ?
O22 Mo7 O24 72.06(9) . 2_676 ?
O21 Mo7 O25 162.85(11) . . ?
O19 Mo7 O25 91.37(10) . . ?
O26 Mo7 O25 77.61(9) . . ?
O22 Mo7 O25 73.16(8) . . ?
O24 Mo7 O25 71.17(8) 2_676 . ?
O21 Mo7 Na1 137.94(9) . . ?
O19 Mo7 Na1 32.68(9) . . ?
O26 Mo7 Na1 88.49(8) . . ?
O22 Mo7 Na1 90.57(7) . . ?
O24 Mo7 Na1 130.07(6) 2_676 . ?
O25 Mo7 Na1 58.96(6) . . ?
O20 Mo8 O23 105.40(11) . . ?
O20 Mo8 O22 100.55(11) . . ?
O23 Mo8 O22 96.38(10) . . ?
O20 Mo8 O24 101.40(11) . . ?
O23 Mo8 O24 96.06(11) . . ?
O22 Mo8 O24 150.82(10) . . ?
O20 Mo8 O25 97.31(10) . . ?
O23 Mo8 O25 157.29(10) . . ?
O22 Mo8 O25 79.30(9) . . ?
O24 Mo8 O25 79.05(9) . . ?
O20 Mo8 O25 172.61(10) . 2_676 ?
O23 Mo8 O25 81.98(10) . 2_676 ?
O22 Mo8 O25 77.97(9) . 2_676 ?
O24 Mo8 O25 77.78(9) . 2_676 ?
O25 Mo8 O25 75.31(9) . 2_676 ?
O20 Mo8 Na1 36.94(8) . . ?
O23 Mo8 Na1 142.34(8) . . ?
O22 Mo8 Na1 92.60(7) . . ?
O24 Mo8 Na1 93.49(7) . . ?
O25 Mo8 Na1 60.37(7) . . ?
O25 Mo8 Na1 135.68(6) 2_676 . ?
O39 Mo9 O38 104.92(13) . . ?
O39 Mo9 O35 103.33(12) . . ?
O38 Mo9 O35 97.95(11) . . ?
O39 Mo9 O31 101.88(12) . . ?
O38 Mo9 O31 97.82(12) . . ?
O35 Mo9 O31 145.56(10) . . ?
O39 Mo9 O36 93.63(12) . 2_566 ?
O38 Mo9 O36 161.44(10) . 2_566 ?
O35 Mo9 O36 78.12(10) . 2_566 ?
O31 Mo9 O36 77.22(10) . 2_566 ?
O39 Mo9 O34 163.71(12) . . ?
O38 Mo9 O34 91.36(10) . . ?
O35 Mo9 O34 74.53(9) . . ?
O31 Mo9 O34 74.67(9) . . ?
O36 Mo9 O34 70.09(8) 2_566 . ?
O39 Mo9 Na4 138.06(10) . . ?
O38 Mo9 Na4 33.15(9) . . ?
O35 Mo9 Na4 87.43(8) . . ?
O31 Mo9 Na4 89.29(8) . . ?
O36 Mo9 Na4 128.31(6) 2_566 . ?
O34 Mo9 Na4 58.23(6) . . ?
O30 Mo10 O57 104.95(12) . . ?
O30 Mo10 O35 102.71(11) . . ?
O57 Mo10 O35 101.01(11) . . ?
O30 Mo10 O56 101.11(11) . . ?
O57 Mo10 O56 95.81(11) . . ?
O35 Mo10 O56 146.03(10) . . ?
O30 Mo10 O32 91.83(11) . 2_566 ?
O57 Mo10 O32 161.11(10) . 2_566 ?
O35 Mo10 O32 83.30(10) . 2_566 ?
O56 Mo10 O32 72.05(9) . 2_566 ?
O30 Mo10 O34 163.27(11) . . ?
O57 Mo10 O34 91.34(10) . . ?
O35 Mo10 O34 77.36(9) . . ?
O56 Mo10 O34 72.92(9) . . ?
O32 Mo10 O34 71.50(8) 2_566 . ?
O30 Mo10 Na4 138.02(9) . . ?
O57 Mo10 Na4 33.27(8) . . ?
O35 Mo10 Na4 87.69(8) . . ?
O56 Mo10 Na4 90.57(7) . . ?
O32 Mo10 Na4 130.00(6) 2_566 . ?
O34 Mo10 Na4 58.54(6) . . ?
O33 Mo11 O37 105.30(13) . . ?
O33 Mo11 O31 103.70(11) . . ?
O37 Mo11 O31 100.47(12) . . ?
O33 Mo11 O32 99.91(11) . . ?
O37 Mo11 O32 96.24(11) . . ?
O31 Mo11 O32 146.16(10) . . ?
O33 Mo11 O56 93.13(11) . 2_566 ?
O37 Mo11 O56 159.77(10) . 2_566 ?
O31 Mo11 O56 82.78(10) . 2_566 ?
O32 Mo11 O56 71.97(9) . 2_566 ?
O33 Mo11 O34 164.09(11) . . ?
O37 Mo11 O34 89.80(10) . . ?
O31 Mo11 O34 77.84(9) . . ?
O32 Mo11 O34 72.97(8) . . ?
O56 Mo11 O34 71.23(8) 2_566 . ?
O33 Mo11 Na4 137.73(10) . . ?
O37 Mo11 Na4 32.47(9) . . ?
O31 Mo11 Na4 88.37(8) . . ?
O32 Mo11 Na4 90.25(7) . . ?
O56 Mo11 Na4 128.85(6) 2_566 . ?
O34 Mo11 Na4 57.66(6) . . ?
O58 Mo12 O36 105.47(12) . . ?
O58 Mo12 O32 100.58(11) . . ?
O36 Mo12 O32 96.46(10) . . ?
O58 Mo12 O56 101.22(11) . . ?
O36 Mo12 O56 95.59(10) . . ?
O32 Mo12 O56 151.22(10) . . ?
O58 Mo12 O34 97.37(11) . . ?
O36 Mo12 O34 157.16(11) . . ?
O32 Mo12 O34 79.44(9) . . ?
O56 Mo12 O34 79.34(9) . . ?
O58 Mo12 O34 172.80(10) . 2_566 ?
O36 Mo12 O34 81.74(10) . 2_566 ?
O32 Mo12 O34 78.24(9) . 2_566 ?
O56 Mo12 O34 77.78(9) . 2_566 ?
O34 Mo12 O34 75.43(10) . 2_566 ?
O58 Mo12 Na4 37.43(9) . . ?
O36 Mo12 Na4 142.87(9) . . ?
O32 Mo12 Na4 93.59(8) . . ?
O56 Mo12 Na4 92.40(8) . . ?
O34 Mo12 Na4 59.95(7) . . ?
O34 Mo12 Na4 135.37(6) 2_566 . ?
O46 Mo13 O45 104.91(12) . . ?
O46 Mo13 O44 102.31(11) . . ?
O45 Mo13 O44 97.60(12) . . ?
O46 Mo13 O47 103.14(11) . . ?
O45 Mo13 O47 97.26(12) . . ?
O44 Mo13 O47 145.99(10) . . ?
O46 Mo13 O52 95.69(11) . 2_565 ?
O45 Mo13 O52 159.41(10) . 2_565 ?
O44 Mo13 O52 77.98(9) . 2_565 ?
O47 Mo13 O52 77.39(10) . 2_565 ?
O46 Mo13 O55 165.90(10) . . ?
O45 Mo13 O55 89.19(10) . . ?
O44 Mo13 O55 75.32(9) . . ?
O47 Mo13 O55 74.48(9) . . ?
O52 Mo13 O55 70.22(8) 2_565 . ?
O46 Mo13 Na3 136.25(9) . . ?
O45 Mo13 Na3 31.35(9) . . ?
O44 Mo13 Na3 88.48(7) . . ?
O47 Mo13 Na3 88.54(8) . . ?
O52 Mo13 Na3 128.06(6) 2_565 . ?
O55 Mo13 Na3 57.85(6) . . ?
O54 Mo14 O48 105.09(14) . . ?
O54 Mo14 O47 101.57(12) . . ?
O48 Mo14 O47 100.46(12) . . ?
O54 Mo14 O53 101.26(11) . . ?
O48 Mo14 O53 95.52(11) . . ?
O47 Mo14 O53 147.52(10) . . ?
O54 Mo14 O50 92.29(12) . 2_565 ?
O48 Mo14 O50 160.59(11) . 2_565 ?
O47 Mo14 O50 84.06(10) . 2_565 ?
O53 Mo14 O50 72.25(9) . 2_565 ?
O54 Mo14 O55 164.08(12) . . ?
O48 Mo14 O55 90.51(10) . . ?
O47 Mo14 O55 78.20(9) . . ?
O53 Mo14 O55 73.54(9) . . ?
O50 Mo14 O55 71.81(8) 2_565 . ?
O54 Mo14 Na3 137.23(11) . . ?
O48 Mo14 Na3 32.21(9) . . ?
O47 Mo14 Na3 89.28(8) . . ?
O53 Mo14 Na3 89.44(7) . . ?
O50 Mo14 Na3 130.19(6) 2_565 . ?
O55 Mo14 Na3 58.54(6) . . ?
O51 Mo15 O52 105.64(12) . . ?
O51 Mo15 O50 101.14(11) . . ?
O52 Mo15 O50 96.73(11) . . ?
O51 Mo15 O53 100.22(11) . . ?
O52 Mo15 O53 96.62(10) . . ?
O50 Mo15 O53 150.66(9) . . ?
O51 Mo15 O55 96.91(11) . . ?
O52 Mo15 O55 157.45(10) . . ?
O50 Mo15 O55 79.06(9) . . ?
O53 Mo15 O55 78.61(9) . . ?
O51 Mo15 O55 172.19(10) . 2_565 ?
O52 Mo15 O55 82.16(9) . 2_565 ?
O50 Mo15 O55 77.92(9) . 2_565 ?
O53 Mo15 O55 78.18(9) . 2_565 ?
O55 Mo15 O55 75.29(9) . 2_565 ?
O51 Mo15 Na3 36.00(9) . . ?
O52 Mo15 Na3 141.63(8) . . ?
O50 Mo15 Na3 92.50(8) . . ?
O53 Mo15 Na3 93.06(8) . . ?
O55 Mo15 Na3 60.92(6) . . ?
O55 Mo15 Na3 136.20(6) 2_565 . ?
O49 Mo16 O43 105.42(13) . . ?
O49 Mo16 O44 101.63(12) . . ?
O43 Mo16 O44 99.92(12) . . ?
O49 Mo16 O50 102.09(11) . . ?
O43 Mo16 O50 96.15(11) . . ?
O44 Mo16 O50 146.53(9) . . ?
O49 Mo16 O53 93.01(11) . 2_565 ?
O43 Mo16 O53 160.03(10) . 2_565 ?
O44 Mo16 O53 83.47(9) . 2_565 ?
O50 Mo16 O53 72.03(9) . 2_565 ?
O49 Mo16 O55 164.19(11) . . ?
O43 Mo16 O55 90.15(10) . . ?
O44 Mo16 O55 77.86(9) . . ?
O50 Mo16 O55 72.91(9) . . ?
O53 Mo16 O55 71.20(8) 2_565 . ?
O49 Mo16 Na3 137.08(10) . . ?
O43 Mo16 Na3 31.70(9) . . ?
O44 Mo16 Na3 89.39(8) . . ?
O50 Mo16 Na3 89.10(8) . . ?
O53 Mo16 Na3 129.66(6) 2_565 . ?
O55 Mo16 Na3 58.60(6) . . ?
O17 Na1 O19 79.60(9) . . ?
O17 Na1 O16 134.76(11) . . ?
O19 Na1 O16 123.99(12) . . ?
O17 Na1 O18 77.31(10) . . ?
O19 Na1 O18 123.79(10) . . ?
O16 Na1 O18 108.39(11) . . ?
O17 Na1 O15 89.82(10) . . ?
O19 Na1 O15 96.47(11) . . ?
O16 Na1 O15 52.94(9) . . ?
O18 Na1 O15 133.57(11) . . ?
O17 Na1 O20 124.51(10) . . ?
O19 Na1 O20 76.46(9) . . ?
O16 Na1 O20 99.77(10) . . ?
O18 Na1 O20 76.01(9) . . ?
O15 Na1 O20 141.80(11) . . ?
O17 Na1 N2 113.89(10) . . ?
O19 Na1 N2 110.82(11) . . ?
O16 Na1 N2 26.41(9) . . ?
O18 Na1 N2 125.37(10) . . ?
O15 Na1 N2 26.61(9) . . ?
O20 Na1 N2 121.31(10) . . ?
O17 Na1 Mo8 100.00(7) . . ?
O19 Na1 Mo8 67.62(7) . . ?
O16 Na1 Mo8 123.99(8) . . ?
O18 Na1 Mo8 67.07(7) . . ?
O15 Na1 Mo8 159.08(9) . . ?
O20 Na1 Mo8 24.52(6) . . ?
N2 Na1 Mo8 145.45(8) . . ?
O17 Na1 Mo5 22.87(6) . . ?
O19 Na1 Mo5 69.87(7) . . ?
O16 Na1 Mo5 156.94(9) . . ?
O18 Na1 Mo5 69.15(7) . . ?
O15 Na1 Mo5 111.07(8) . . ?
O20 Na1 Mo5 101.67(7) . . ?
N2 Na1 Mo5 136.35(8) . . ?
Mo8 Na1 Mo5 77.16(3) . . ?
O17 Na1 Mo7 69.06(7) . . ?
O19 Na1 Mo7 22.92(6) . . ?
O16 Na1 Mo7 145.32(10) . . ?
O18 Na1 Mo7 101.00(7) . . ?
O15 Na1 Mo7 115.75(8) . . ?
O20 Na1 Mo7 69.61(6) . . ?
N2 Na1 Mo7 133.45(8) . . ?
Mo8 Na1 Mo7 52.87(2) . . ?
Mo5 Na1 Mo7 52.93(2) . . ?
O17 Na1 Mo6 67.62(7) . . ?
O19 Na1 Mo6 101.45(7) . . ?
O16 Na1 Mo6 129.94(9) . . ?
O18 Na1 Mo6 22.46(6) . . ?
O15 Na1 Mo6 147.72(9) . . ?
O20 Na1 Mo6 69.27(7) . . ?
N2 Na1 Mo6 147.50(8) . . ?
Mo8 Na1 Mo6 52.57(2) . . ?
Mo5 Na1 Mo6 52.72(2) . . ?
Mo7 Na1 Mo6 78.60(3) . . ?
O5 Na2 O15 121.89(12) . . ?
O5 Na2 O10 122.04(10) . . ?
O15 Na2 O10 111.57(11) . . ?
O5 Na2 O12 76.87(9) . . ?
O15 Na2 O12 95.90(10) . . ?
O10 Na2 O12 77.07(9) . . ?
O5 Na2 O7 77.67(9) . . ?
O15 Na2 O7 140.36(11) . . ?
O10 Na2 O7 75.09(9) . . ?
O12 Na2 O7 123.19(10) . . ?
O5 Na2 O14 97.80(11) . . ?
O15 Na2 O14 52.49(9) . . ?
O10 Na2 O14 133.82(11) . . ?
O12 Na2 O14 139.50(12) . . ?
O7 Na2 O14 93.69(10) . . ?
O5 Na2 N2 111.06(10) . . ?
O15 Na2 N2 26.41(9) . . ?
O10 Na2 N2 126.89(10) . . ?
O12 Na2 N2 118.54(10) . . ?
O7 Na2 N2 117.87(10) . . ?
O14 Na2 N2 26.10(9) . . ?
O5 Na2 Mo1 67.93(7) . . ?
O15 Na2 Mo1 163.73(9) . . ?
O10 Na2 Mo1 66.50(7) . . ?
O12 Na2 Mo1 99.22(7) . . ?
O7 Na2 Mo1 23.99(6) . . ?
O14 Na2 Mo1 116.13(8) . . ?
N2 Na2 Mo1 141.39(8) . . ?
O5 Na2 Mo2 22.32(6) . . ?
O15 Na2 Mo2 140.47(9) . . ?
O10 Na2 Mo2 99.74(7) . . ?
O12 Na2 Mo2 67.57(7) . . ?
O7 Na2 Mo2 69.75(6) . . ?
O14 Na2 Mo2 118.40(8) . . ?
N2 Na2 Mo2 133.37(8) . . ?
Mo1 Na2 Mo2 52.90(2) . . ?
O5 Na2 Mo4 99.94(7) . . ?
O15 Na2 Mo4 130.50(9) . . ?
O10 Na2 Mo4 22.16(6) . . ?
O12 Na2 Mo4 67.13(7) . . ?
O7 Na2 Mo4 68.55(7) . . ?
O14 Na2 Mo4 151.32(9) . . ?
N2 Na2 Mo4 148.99(8) . . ?
Mo1 Na2 Mo4 52.37(2) . . ?
Mo2 Na2 Mo4 77.62(3) . . ?
O5 Na2 Mo3 68.17(7) . . ?
O15 Na2 Mo3 118.04(8) . . ?
O10 Na2 Mo3 68.28(7) . . ?
O12 Na2 Mo3 22.25(6) . . ?
O7 Na2 Mo3 100.95(7) . . ?
O14 Na2 Mo3 156.64(10) . . ?
N2 Na2 Mo3 140.42(8) . . ?
Mo1 Na2 Mo3 76.97(3) . . ?
Mo2 Na2 Mo3 52.37(2) . . ?
Mo4 Na2 Mo3 52.04(2) . . ?
O43 Na3 O45 77.01(10) . . ?
O43 Na3 O48 122.55(10) . . ?
O45 Na3 O48 77.22(10) . . ?
O43 Na3 O42 97.67(12) . . ?
O45 Na3 O42 137.80(12) . . ?
O48 Na3 O42 134.30(13) . . ?
O43 Na3 O51 77.52(10) . . ?
O45 Na3 O51 123.72(10) . . ?
O48 Na3 O51 75.86(10) . . ?
O42 Na3 O51 94.77(11) . . ?
O43 Na3 O41 120.83(12) . . ?
O45 Na3 O41 93.56(10) . . ?
O48 Na3 O41 111.21(12) . . ?
O42 Na3 O41 52.88(10) . . ?
O51 Na3 O41 142.30(11) . . ?
O43 Na3 N9 110.68(11) . . ?
O45 Na3 N9 116.45(11) . . ?
O48 Na3 N9 126.76(11) . . ?
O42 Na3 N9 26.36(10) . . ?
O51 Na3 N9 119.35(10) . . ?
O41 Na3 N9 26.52(9) . . ?
O43 Na3 Mo15 67.82(7) . . ?
O45 Na3 Mo15 99.46(7) . . ?
O48 Na3 Mo15 67.11(7) . . ?
O42 Na3 Mo15 117.45(9) . . ?
O51 Na3 Mo15 24.27(6) . . ?
O41 Na3 Mo15 165.96(9) . . ?
N9 Na3 Mo15 143.11(9) . . ?
O43 Na3 Mo16 22.27(6) . . ?
O45 Na3 Mo16 67.43(7) . . ?
O48 Na3 Mo16 100.32(8) . . ?
O42 Na3 Mo16 118.60(10) . . ?
O51 Na3 Mo16 70.14(7) . . ?
O41 Na3 Mo16 138.59(10) . . ?
N9 Na3 Mo16 132.85(9) . . ?
Mo15 Na3 Mo16 53.14(2) . . ?
O43 Na3 Mo14 100.27(7) . . ?
O45 Na3 Mo14 67.22(7) . . ?
O48 Na3 Mo14 22.34(6) . . ?
O42 Na3 Mo14 152.50(11) . . ?
O51 Na3 Mo14 69.23(7) . . ?
O41 Na3 Mo14 129.76(9) . . ?
N9 Na3 Mo14 148.93(9) . . ?
Mo15 Na3 Mo14 52.81(2) . . ?
Mo16 Na3 Mo14 78.02(3) . . ?
O43 Na3 Mo13 68.34(7) . . ?
O45 Na3 Mo13 22.05(6) . . ?
O48 Na3 Mo13 68.65(7) . . ?
O42 Na3 Mo13 155.13(11) . . ?
O51 Na3 Mo13 101.67(7) . . ?
O41 Na3 Mo13 115.52(8) . . ?
N9 Na3 Mo13 138.13(8) . . ?
Mo15 Na3 Mo13 77.41(3) . . ?
Mo16 Na3 Mo13 52.40(2) . . ?
Mo14 Na3 Mo13 52.34(2) . . ?
O40 Na4 O38 133.08(12) . . ?
O40 Na4 O57 123.40(12) . . ?
O38 Na4 O57 81.32(10) . . ?
O40 Na4 O37 107.74(11) . . ?
O38 Na4 O37 78.21(10) . . ?
O57 Na4 O37 124.73(11) . . ?
O40 Na4 O58 99.73(11) . . ?
O38 Na4 O58 126.06(11) . . ?
O57 Na4 O58 76.64(9) . . ?
O37 Na4 O58 75.42(9) . . ?
O40 Na4 O41 52.78(10) . . ?
O38 Na4 O41 91.32(10) . . ?
O57 Na4 O41 92.25(10) . . ?
O37 Na4 O41 138.56(12) . . ?
O58 Na4 O41 137.58(11) . . ?
O40 Na4 N9 26.31(9) . . ?
O38 Na4 N9 113.91(11) . . ?
O57 Na4 N9 108.44(11) . . ?
O37 Na4 N9 126.81(11) . . ?
O58 Na4 N9 119.64(10) . . ?
O41 Na4 N9 26.51(9) . . ?
O40 Na4 Mo12 124.29(9) . . ?
O38 Na4 Mo12 101.29(8) . . ?
O57 Na4 Mo12 67.63(7) . . ?
O37 Na4 Mo12 67.05(7) . . ?
O58 Na4 Mo12 24.81(6) . . ?
O41 Na4 Mo12 153.93(10) . . ?
N9 Na4 Mo12 143.80(8) . . ?
O40 Na4 Mo9 155.83(10) . . ?
O38 Na4 Mo9 23.50(6) . . ?
O57 Na4 Mo9 71.37(7) . . ?
O37 Na4 Mo9 69.63(7) . . ?
O58 Na4 Mo9 102.61(7) . . ?
O41 Na4 Mo9 112.43(8) . . ?
N9 Na4 Mo9 136.85(8) . . ?
Mo12 Na4 Mo9 77.81(3) . . ?
O40 Na4 Mo10 145.51(10) . . ?
O38 Na4 Mo10 70.05(7) . . ?
O57 Na4 Mo10 23.35(6) . . ?
O37 Na4 Mo10 101.68(8) . . ?
O58 Na4 Mo10 70.47(7) . . ?
O41 Na4 Mo10 112.25(8) . . ?
N9 Na4 Mo10 131.46(8) . . ?
Mo12 Na4 Mo10 53.24(2) . . ?
Mo9 Na4 Mo10 53.59(2) . . ?
O40 Na4 Mo11 129.51(9) . . ?
O38 Na4 Mo11 68.45(7) . . ?
O57 Na4 Mo11 102.46(8) . . ?
O37 Na4 Mo11 22.50(6) . . ?
O58 Na4 Mo11 69.31(7) . . ?
O41 Na4 Mo11 152.43(9) . . ?
N9 Na4 Mo11 149.03(9) . . ?
Mo12 Na4 Mo11 52.85(2) . . ?
Mo9 Na4 Mo11 53.03(2) . . ?
Mo10 Na4 Mo11 79.26(3) . . ?

loop_
_geom_bond_atom_site_label_1
_geom_bond_atom_site_label_2
_geom_bond_distance
_geom_bond_site_symmetry_2
_geom_bond_publ_flag
C1 C2 1.509(6) . ?
C1 H1A 0.9800 . ?
C1 H1B 0.9800 . ?
C1 H1C 0.9800 . ?
C2 C3 1.522(5) . ?
C2 H2A 0.9900 . ?
C2 H2B 0.9900 . ?
C3 C4 1.517(5) . ?
C3 H3A 0.9900 . ?
C3 H3B 0.9900 . ?
C4 N1 1.518(5) . ?
C4 H4A 0.9900 . ?
C4 H4B 0.9900 . ?
C5 C6 1.516(5) . ?
C5 N1 1.526(4) . ?
C5 H5A 0.9900 . ?
C5 H5B 0.9900 . ?
C6 C7 1.530(5) . ?
C6 H6A 0.9900 . ?
C6 H6B 0.9900 . ?
C7 C8 1.515(6) . ?
C7 H7A 0.9900 . ?
C7 H7B 0.9900 . ?
C8 H8A 0.9800 . ?
C8 H8B 0.9800 . ?
C8 H8C 0.9800 . ?
C9 C10 1.512(5) . ?
C9 N1 1.522(5) . ?
C9 H9A 0.9900 . ?
C9 H9B 0.9900 . ?
C10 C11 1.522(5) . ?
C10 H10A 0.9900 . ?
C10 H10B 0.9900 . ?
C11 C12 1.520(5) . ?
C11 H11A 0.9900 . ?
C11 H11B 0.9900 . ?
C12 H12A 0.9800 . ?
C12 H12B 0.9800 . ?
C12 H12C 0.9800 . ?
C13 C14 1.519(5) . ?
C13 N1 1.524(4) . ?
C13 H13A 0.9900 . ?
C13 H13B 0.9900 . ?
C14 C15 1.500(6) . ?
C14 H14A 0.9900 . ?
C14 H14B 0.9900 . ?
C15 C16 1.516(6) . ?
C15 H15A 0.9900 . ?
C15 H15B 0.9900 . ?
C16 H16A 0.9800 . ?
C16 H16B 0.9800 . ?
C16 H16C 0.9800 . ?
C17 C18 1.459(6) . ?
C17 H17A 0.9800 . ?
C17 H17B 0.9800 . ?
C17 H17C 0.9800 . ?
C18 N4 1.135(6) . ?
C19 C20 1.501(7) . ?
C19 H19A 0.9800 . ?
C19 H19B 0.9800 . ?
C19 H19C 0.9800 . ?
C20 C21 1.539(6) . ?
C20 H20A 0.9900 . ?
C20 H20B 0.9900 . ?
C21 C22 1.525(5) . ?
C21 H21A 0.9900 . ?
C21 H21B 0.9900 . ?
C22 N5 1.521(4) . ?
C22 H22A 0.9900 . ?
C22 H22B 0.9900 . ?
C23 C24 1.520(5) . ?
C23 N5 1.522(4) . ?
C23 H23A 0.9900 . ?
C23 H23B 0.9900 . ?
C24 C25 1.526(5) . ?
C24 H24A 0.9900 . ?
C24 H24B 0.9900 . ?
C25 C26 1.521(5) . ?
C25 H25A 0.9900 . ?
C25 H25B 0.9900 . ?
C26 H26A 0.9800 . ?
C26 H26B 0.9800 . ?
C26 H26C 0.9800 . ?
C27 N5 1.524(5) . ?
C27 C28 1.527(5) . ?
C27 H27A 0.9900 . ?
C27 H27B 0.9900 . ?
C28 C29 1.519(6) . ?
C28 H28A 0.9900 . ?
C28 H28B 0.9900 . ?
C29 C30 1.511(6) . ?
C29 H29A 0.9900 . ?
C29 H29B 0.9900 . ?
C30 H30A 0.9800 . ?
C30 H30B 0.9800 . ?
C30 H30C 0.9800 . ?
C31 C32 1.514(6) . ?
C31 N5 1.528(5) . ?
C31 H31A 0.9900 . ?
C31 H31B 0.9900 . ?
C32 C33 1.530(5) . ?
C32 H32A 0.9900 . ?
C32 H32B 0.9900 . ?
C33 C34 1.530(6) . ?
C33 H33A 0.9900 . ?
C33 H33B 0.9900 . ?
C34 H34A 0.9800 . ?
C34 H34B 0.9800 . ?
C34 H34C 0.9800 . ?
C35 C36 1.518(5) . ?
C35 N6 1.524(4) . ?
C35 H35A 0.9900 . ?
C35 H35B 0.9900 . ?
C36 C37 1.526(6) . ?
C36 H36A 0.9900 . ?
C36 H36B 0.9900 . ?
C37 C38 1.515(7) . ?
C37 H37A 0.9900 . ?
C37 H37B 0.9900 . ?
C38 H38A 0.9800 . ?
C38 H38B 0.9800 . ?
C38 H38C 0.9800 . ?
C39 N6 1.513(5) . ?
C39 C40 1.518(5) . ?
C39 H39A 0.9900 . ?
C39 H39B 0.9900 . ?
C40 C41 1.525(6) . ?
C40 H40A 0.9900 . ?
C40 H40B 0.9900 . ?
C41 C42 1.508(6) . ?
C41 H41A 0.9900 . ?
C41 H41B 0.9900 . ?
C42 H42A 0.9800 . ?
C42 H42B 0.9800 . ?
C42 H42C 0.9800 . ?
C43 N6 1.519(5) . ?
C43 C44 1.523(5) . ?
C43 H43A 0.9900 . ?
C43 H43B 0.9900 . ?
C44 C45 1.532(6) . ?
C44 H44A 0.9900 . ?
C44 H44B 0.9900 . ?
C45 C46 1.513(6) . ?
C45 H45A 0.9900 . ?
C45 H45B 0.9900 . ?
C46 H46A 0.9800 . ?
C46 H46B 0.9800 . ?
C46 H46C 0.9800 . ?
C47 C48 1.508(5) . ?
C47 N6 1.534(4) . ?
C47 H47A 0.9900 . ?
C47 H47B 0.9900 . ?
C48 C49 1.530(5) . ?
C48 H48A 0.9900 . ?
C48 H48B 0.9900 . ?
C49 C50 1.518(6) . ?
C49 H49A 0.9900 . ?
C49 H49B 0.9900 . ?
C50 H50A 0.9800 . ?
C50 H50B 0.9800 . ?
C50 H50C 0.9800 . ?
C51 C52 1.514(5) . ?
C51 N3 1.521(5) . ?
C51 H51A 0.9900 . ?
C51 H51B 0.9900 . ?
C52 C53 1.530(6) . ?
C52 H52A 0.9900 . ?
C52 H52B 0.9900 . ?
C53 C54 1.510(6) . ?
C53 H53A 0.9900 . ?
C53 H53B 0.9900 . ?
C54 H54A 0.9800 . ?
C54 H54B 0.9800 . ?
C54 H54C 0.9800 . ?
C55 C56 1.480(6) . ?
C55 N3 1.524(5) . ?
C55 H55A 0.9900 . ?
C55 H55B 0.9900 . ?
C56 C57 1.553(6) . ?
C56 H56A 0.9900 . ?
C56 H56B 0.9900 . ?
C57 C58 1.477(7) . ?
C57 H57A 0.9900 . ?
C57 H57B 0.9900 . ?
C58 H58A 0.9800 . ?
C58 H58B 0.9800 . ?
C58 H58C 0.9800 . ?
C59 C60 1.507(6) . ?
C59 N3 1.517(5) . ?
C59 H59A 0.9900 . ?
C59 H59B 0.9900 . ?
C60 C61 1.538(6) . ?
C60 H60A 0.9900 . ?
C60 H60B 0.9900 . ?
C61 C62 1.515(7) . ?
C61 H61A 0.9900 . ?
C61 H61B 0.9900 . ?
C62 H62A 0.9800 . ?
C62 H62B 0.9800 . ?
C62 H62C 0.9800 . ?
C63 N3 1.517(5) . ?
C63 C64 1.522(5) . ?
C63 H63A 0.9900 . ?
C63 H63B 0.9900 . ?
C64 C65 1.523(5) . ?
C64 H64A 0.9900 . ?
C64 H64B 0.9900 . ?
C65 C66 1.526(6) . ?
C65 H65A 0.9900 . ?
C65 H65B 0.9900 . ?
C66 H66A 0.9800 . ?
C66 H66B 0.9800 . ?
C66 H66C 0.9800 . ?
C67 C68 1.454(6) . ?
C67 H67A 0.9800 . ?
C67 H67B 0.9800 . ?
C67 H67C 0.9800 . ?
C68 N7 1.134(6) . ?
C69 C70 1.522(5) . ?
C69 N10 1.525(4) . ?
C69 H69A 0.9900 . ?
C69 H69B 0.9900 . ?
C70 C71 1.524(5) . ?
C70 H70A 0.9900 . ?
C70 H70B 0.9900 . ?
C71 C72 1.511(6) . ?
C71 H71A 0.9900 . ?
C71 H71B 0.9900 . ?
C72 H72A 0.9800 . ?
C72 H72B 0.9800 . ?
C72 H72C 0.9800 . ?
C73 N10 1.523(4) . ?
C73 C74 1.524(5) . ?
C73 H73A 0.9900 . ?
C73 H73B 0.9900 . ?
C74 C75 1.517(5) . ?
C74 H74A 0.9900 . ?
C74 H74B 0.9900 . ?
C75 C76 1.519(6) . ?
C75 H75A 0.9900 . ?
C75 H75B 0.9900 . ?
C76 H76A 0.9800 . ?
C76 H76B 0.9800 . ?
C76 H76C 0.9800 . ?
C77 C78 1.518(5) . ?
C77 N10 1.519(5) . ?
C77 H77A 0.9900 . ?
C77 H77B 0.9900 . ?
C78 C79 1.525(5) . ?
C78 H78A 0.9900 . ?
C78 H78B 0.9900 . ?
C79 C80 1.522(5) . ?
C79 H79A 0.9900 . ?
C79 H79B 0.9900 . ?
C80 H80A 0.9800 . ?
C80 H80B 0.9800 . ?
C80 H80C 0.9800 . ?
C81 N10 1.515(4) . ?
C81 C82 1.527(5) . ?
C81 H81A 0.9900 . ?
C81 H81B 0.9900 . ?
C82 C83 1.514(5) . ?
C82 H82A 0.9900 . ?
C82 H82B 0.9900 . ?
C83 C84 1.526(5) . ?
C83 H83A 0.9900 . ?
C83 H83B 0.9900 . ?
C84 H84A 0.9800 . ?
C84 H84B 0.9800 . ?
C84 H84C 0.9800 . ?
C85 C86 1.530(5) . ?
C85 N8 1.538(5) . ?
C85 H85A 0.9900 . ?
C85 H85B 0.9900 . ?
C86 C87 1.531(6) . ?
C86 H86A 0.9900 . ?
C86 H86B 0.9900 . ?
C87 C88 1.505(6) . ?
C87 H87A 0.9900 . ?
C87 H87B 0.9900 . ?
C88 H88A 0.9800 . ?
C88 H88B 0.9800 . ?
C88 H88C 0.9800 . ?
C89 C90 1.510(5) . ?
C89 N8 1.528(5) . ?
C89 H89A 0.9900 . ?
C89 H89B 0.9900 . ?
C90 C91 1.517(5) . ?
C90 H90A 0.9900 . ?
C90 H90B 0.9900 . ?
C91 C92 1.521(6) . ?
C91 H91A 0.9900 . ?
C91 H91B 0.9900 . ?
C92 H92A 0.9800 . ?
C92 H92B 0.9800 . ?
C92 H92C 0.9800 . ?
C93 N8 1.520(4) . ?
C93 C94 1.522(5) . ?
C93 H93A 0.9900 . ?
C93 H93B 0.9900 . ?
C94 C95 1.524(5) . ?
C94 H94A 0.9900 . ?
C94 H94B 0.9900 . ?
C95 C96 1.520(5) . ?
C95 H95A 0.9900 . ?
C95 H95B 0.9900 . ?
C96 H96A 0.9800 . ?
C96 H96B 0.9800 . ?
C96 H96C 0.9800 . ?
C97 N8 1.509(4) . ?
C97 C98 1.518(5) . ?
C97 H97A 0.9900 . ?
C97 H97B 0.9900 . ?
C98 C99 1.531(5) . ?
C98 H98A 0.9900 . ?
C98 H98B 0.9900 . ?
C99 C100 1.509(6) . ?
C99 H99A 0.9900 . ?
C99 H99B 0.9900 . ?
C100 H10C 0.9800 . ?
C100 H10D 0.9800 . ?
C100 H10E 0.9800 . ?
N2 O14 1.240(4) . ?
N2 O16 1.256(4) . ?
N2 O15 1.258(4) . ?
N2 Na1 2.808(3) . ?
N2 Na2 2.816(4) . ?
N9 O42 1.245(4) . ?
N9 O40 1.249(4) . ?
N9 O41 1.250(4) . ?
N9 Na3 2.794(4) . ?
N9 Na4 2.799(4) . ?
O1 Mo1 1.752(2) . ?
O1 Mo3 2.256(2) 2_677 ?
O2 Mo1 1.951(2) . ?
O2 Mo2 2.006(2) . ?
O2 Mo4 2.289(2) 2_677 ?
O3 Mo2 1.688(2) . ?
O4 Mo2 1.898(2) . ?
O4 Mo3 1.915(2) . ?
O5 Mo2 1.715(2) . ?
O5 Na2 2.373(3) . ?
O6 Mo1 2.152(2) . ?
O6 Mo4 2.305(2) . ?
O6 Mo1 2.317(2) 2_677 ?
O6 Mo2 2.349(2) . ?
O6 Mo3 2.441(2) . ?
O7 Mo1 1.701(2) . ?
O7 Na2 2.430(3) . ?
O8 Mo1 1.952(2) . ?
O8 Mo4 2.011(2) . ?
O8 Mo2 2.301(2) 2_677 ?
O9 Mo4 1.693(2) . ?
O10 Mo4 1.717(3) . ?
O10 Na2 2.409(3) . ?
O11 Mo4 1.899(2) . ?
O11 Mo3 1.928(2) . ?
O12 Mo3 1.723(2) . ?
O12 Na2 2.425(3) . ?
O13 Mo3 1.697(2) . ?
O14 Na2 2.479(3) . ?
O15 Na2 2.401(3) . ?
O15 Na1 2.466(3) . ?
O16 Na1 2.385(3) . ?
O17 Mo5 1.721(2) . ?
O17 Na1 2.365(3) . ?
O18 Mo6 1.715(2) . ?
O18 Na1 2.408(3) . ?
O19 Mo7 1.718(2) . ?
O19 Na1 2.382(3) . ?
O20 Mo8 1.703(2) . ?
O20 Na1 2.467(3) . ?
O21 Mo7 1.692(2) . ?
O22 Mo8 1.954(2) . ?
O22 Mo7 2.015(2) . ?
O22 Mo6 2.311(2) 2_676 ?
O23 Mo8 1.752(2) . ?
O23 Mo5 2.262(2) 2_676 ?
O24 Mo8 1.955(2) . ?
O24 Mo6 2.011(2) . ?
O24 Mo7 2.306(2) 2_676 ?
O25 Mo8 2.133(2) . ?
O25 Mo8 2.331(2) 2_676 ?
O25 Mo6 2.339(2) . ?
O25 Mo7 2.345(2) . ?
O25 Mo5 2.427(2) . ?
O26 Mo7 1.894(2) . ?
O26 Mo5 1.924(2) . ?
O27 Mo5 1.692(2) . ?
O28 Mo6 1.898(2) . ?
O28 Mo5 1.929(3) . ?
O29 Mo6 1.691(3) . ?
O30 Mo10 1.699(2) . ?
O31 Mo11 1.894(2) . ?
O31 Mo9 1.932(2) . ?
O32 Mo12 1.958(2) . ?
O32 Mo11 2.018(2) . ?
O32 Mo10 2.296(2) 2_566 ?
O33 Mo11 1.701(2) . ?
O34 Mo12 2.119(2) . ?
O34 Mo12 2.322(2) 2_566 ?
O34 Mo11 2.346(2) . ?
O34 Mo10 2.351(2) . ?
O34 Mo9 2.447(2) . ?
O35 Mo10 1.897(2) . ?
O35 Mo9 1.922(2) . ?
O36 Mo12 1.752(2) . ?
O36 Mo9 2.247(3) 2_566 ?
O37 Mo11 1.713(3) . ?
O37 Na4 2.403(3) . ?
O38 Mo9 1.726(3) . ?
O38 Na4 2.367(3) . ?
O39 Mo9 1.694(3) . ?
O40 Na4 2.363(3) . ?
O41 Na3 2.431(3) . ?
O41 Na4 2.482(3) . ?
O42 Na3 2.406(3) . ?
O43 Mo16 1.716(3) . ?
O43 Na3 2.380(3) . ?
O44 Mo16 1.903(2) . ?
O44 Mo13 1.917(2) . ?
O45 Mo13 1.724(2) . ?
O45 Na3 2.388(3) . ?
O46 Mo13 1.698(2) . ?
O47 Mo14 1.902(2) . ?
O47 Mo13 1.925(2) . ?
O48 Mo14 1.714(3) . ?
O48 Na3 2.403(3) . ?
O49 Mo16 1.681(3) . ?
O50 Mo15 1.950(2) . ?
O50 Mo16 2.018(2) . ?
O50 Mo14 2.277(2) 2_565 ?
O51 Mo15 1.696(2) . ?
O51 Na3 2.426(3) . ?
O52 Mo15 1.755(2) . ?
O52 Mo13 2.244(2) 2_565 ?
O53 Mo15 1.954(2) . ?
O53 Mo14 2.016(2) . ?
O53 Mo16 2.285(2) 2_565 ?
O54 Mo14 1.686(3) . ?
O55 Mo15 2.147(2) . ?
O55 Mo15 2.308(2) 2_565 ?
O55 Mo14 2.313(2) . ?
O55 Mo16 2.354(2) . ?
O55 Mo13 2.445(2) . ?
O56 Mo12 1.959(2) . ?
O56 Mo10 2.012(2) . ?
O56 Mo11 2.294(2) 2_566 ?
O57 Mo10 1.717(2) . ?
O57 Na4 2.377(3) . ?
O58 Mo12 1.700(3) . ?
O58 Na4 2.463(3) . ?
Mo1 Mo4 3.2188(4) . ?
Mo1 Na2 3.6050(15) . ?
Mo2 Na2 3.6547(14) . ?
Mo3 Na2 3.7021(14) . ?
Mo4 Na2 3.6879(15) . ?
Mo5 Na1 3.6343(14) . ?
Mo6 Na1 3.6725(15) . ?
Mo7 Na1 3.6401(14) . ?
Mo8 Na1 3.6058(15) . ?
Mo9 Na4 3.6150(15) . ?
Mo10 Na4 3.6183(15) . ?
Mo11 Na4 3.6655(15) . ?
Mo12 Na4 3.5859(16) . ?
Mo13 Na3 3.6857(15) . ?
Mo14 Na3 3.6729(15) . ?
Mo15 Na3 3.5834(15) . ?
Mo16 Na3 3.6624(16) . ?
